data_4342669
loop_
_publ_author_name
'Zitz, Rainer'
'Arp, Henning'
'Hlina, Johann'
'Walewska, Ma\/lgorzata'
'Marschner, Christoph'
'Szilv\'asi, Tibor'
'Blom, Burgert'
'Baumgartner, Judith'

_publ_section_title
;
 Open-Shell Lanthanide(II+) or -(III+) Complexes Bearing \s-Silyl and
 Silylene Ligands: Synthesis, Structure, and Bonding Analysis.
;
_journal_issue 7
_journal_name_full 'Inorganic chemistry'
_journal_page_first 3306
_journal_page_last 3315
_journal_paper_doi 10.1021/ic502991p
_journal_volume 54
_journal_year 2015
_chemical_formula_sum 'C71 H143 K2 O16 Si8 Tb'
_chemical_formula_weight 1714.69
_chemical_name_systematic
;
 ?
;
_space_group_IT_number 2
_symmetry_cell_setting triclinic
_symmetry_space_group_name_Hall '-P 1'
_symmetry_space_group_name_H-M 'P -1'
_atom_sites_solution_hydrogens geom
_atom_sites_solution_primary direct
_atom_sites_solution_secondary difmap
_audit_creation_method SHELXL-97
_cell_angle_alpha 70.30(3)
_cell_angle_beta 77.90(3)
_cell_angle_gamma 88.55(3)
_cell_formula_units_Z 2
_cell_length_a 13.355(3)
_cell_length_b 19.038(4)
_cell_length_c 19.563(4)
_cell_measurement_reflns_used 15552
_cell_measurement_temperature 100(2)
_cell_measurement_theta_max 52.613
_cell_measurement_theta_min 4.480
_cell_volume 4573(2)
_computing_cell_refinement 'Bruker XSCANS'
_computing_data_collection 'Bruker XSCANS'
_computing_data_reduction 'Bruker SHELXTL'
_computing_molecular_graphics 'Bruker SHELXTL'
_computing_publication_material 'Bruker SHELXTL'
_computing_structure_refinement 'SHELXL-97 (Sheldrick, 1997)'
_computing_structure_solution 'SHELXS-97 (Sheldrick, 1990)'
_diffrn_ambient_temperature 100(2)
_diffrn_measured_fraction_theta_full 0.981
_diffrn_measured_fraction_theta_max 0.981
_diffrn_measurement_device_type 'SMART APEX'
_diffrn_measurement_method '\w scans'
_diffrn_radiation_monochromator graphite
_diffrn_radiation_source 'fine-focus sealed tube'
_diffrn_radiation_type MoK\a
_diffrn_radiation_wavelength 0.71073
_diffrn_reflns_av_R_equivalents 0.0389
_diffrn_reflns_av_sigmaI/netI 0.0651
_diffrn_reflns_limit_h_max 16
_diffrn_reflns_limit_h_min -16
_diffrn_reflns_limit_k_max 23
_diffrn_reflns_limit_k_min -23
_diffrn_reflns_limit_l_max 24
_diffrn_reflns_limit_l_min -24
_diffrn_reflns_number 36136
_diffrn_reflns_theta_full 26.37
_diffrn_reflns_theta_max 26.37
_diffrn_reflns_theta_min 1.14
_exptl_absorpt_coefficient_mu 1.024
_exptl_absorpt_correction_T_max 0.8372
_exptl_absorpt_correction_T_min 0.6393
_exptl_absorpt_correction_type multi-scan
_exptl_absorpt_process_details SADABS
_exptl_crystal_colour yellow
_exptl_crystal_density_diffrn 1.245
_exptl_crystal_density_method 'not measured'
_exptl_crystal_description blocks
_exptl_crystal_F_000 1824
_exptl_crystal_size_max 0.48
_exptl_crystal_size_mid 0.26
_exptl_crystal_size_min 0.18
_platon_squeeze_details
;
;
_refine_diff_density_max 2.872
_refine_diff_density_min -3.140
_refine_diff_density_rms 0.134
_refine_ls_extinction_method none
_refine_ls_goodness_of_fit_ref 1.268
_refine_ls_hydrogen_treatment constr
_refine_ls_matrix_type full
_refine_ls_number_parameters 899
_refine_ls_number_reflns 18367
_refine_ls_number_restraints 0
_refine_ls_restrained_S_all 1.268
_refine_ls_R_factor_all 0.0838
_refine_ls_R_factor_gt 0.0748
_refine_ls_shift/su_max 0.001
_refine_ls_shift/su_mean 0.000
_refine_ls_structure_factor_coef Fsqd
_refine_ls_weighting_details 'calc w=1/[\s^2^(Fo^2^)+(0.0461P)^2^+15.3495P] where P=(Fo^2^+2Fc^2^)/3'
_refine_ls_weighting_scheme calc
_refine_ls_wR_factor_gt 0.1481
_refine_ls_wR_factor_ref 0.1516
_reflns_number_gt 16711
_reflns_number_total 18367
_reflns_threshold_expression >2sigma(I)
_cod_data_source_file ic502991p_si_001.cif
_cod_data_source_block 2c_1054j
_cod_depositor_comments 'Adding full bibliography for 4342667--4342674.cif.'
_cod_original_cell_volume 4573.5(16)
_cod_original_sg_symbol_H-M P-1
_cod_database_code 4342669

loop_
_symmetry_equiv_pos_as_xyz
'x, y, z'
'-x, -y, -z'

loop_
_atom_site_label
_atom_site_type_symbol
_atom_site_fract_x
_atom_site_fract_y
_atom_site_fract_z
_atom_site_U_iso_or_equiv
_atom_site_adp_type
_atom_site_occupancy
_atom_site_symmetry_multiplicity
_atom_site_calc_flag
_atom_site_refinement_flags
Tb1 Tb 0.174446(19) 0.272727(15) 0.230186(14) 0.01234(8) Uani 1 1 d .
K1 K 0.47479(9) 0.25943(7) 0.95621(7) 0.0193(3) Uani 1 1 d .
K2 K 0.77052(9) 0.24027(7) 0.70648(7) 0.0190(3) Uani 1 1 d .
Si4 Si -0.03743(11) 0.25250(8) 0.32800(8) 0.0148(3) Uani 1 1 d .
Si1 Si 0.28724(11) 0.25118(8) 0.35390(8) 0.0153(3) Uani 1 1 d .
Si3 Si -0.00640(11) 0.20998(8) 0.45039(8) 0.0159(3) Uani 1 1 d .
Si8 Si -0.13271(12) 0.35946(9) 0.31932(9) 0.0181(3) Uani 1 1 d .
Si2 Si 0.15504(11) 0.25474(9) 0.45419(8) 0.0163(3) Uani 1 1 d .
Si5 Si 0.36525(12) 0.13733(9) 0.40211(9) 0.0206(3) Uani 1 1 d .
Si7 Si -0.16267(12) 0.16401(9) 0.33379(9) 0.0173(3) Uani 1 1 d .
Si6 Si 0.41082(12) 0.34078(9) 0.34728(9) 0.0195(3) Uani 1 1 d .
O12 O 0.6860(3) 0.3274(2) 0.5838(2) 0.0242(9) Uani 1 1 d .
O7 O 0.6334(3) 0.1748(2) 0.6505(2) 0.0220(9) Uani 1 1 d .
O1 O 0.2637(3) 0.2200(2) 0.9500(2) 0.0279(10) Uani 1 1 d .
O4 O 0.6007(3) 0.3000(2) 1.0387(2) 0.0260(9) Uani 1 1 d .
O9 O 0.9194(3) 0.1474(2) 0.7786(2) 0.0250(9) Uani 1 1 d .
O8 O 0.7801(3) 0.0852(2) 0.7201(2) 0.0248(9) Uani 1 1 d .
O5 O 0.4857(3) 0.4108(2) 0.9593(2) 0.0258(9) Uani 1 1 d .
O2 O 0.3991(3) 0.1074(2) 1.0088(2) 0.0276(10) Uani 1 1 d .
O11 O 0.8335(3) 0.3918(2) 0.6304(2) 0.0255(9) Uani 1 1 d .
O10 O 0.9729(3) 0.3001(2) 0.7066(2) 0.0251(9) Uani 1 1 d .
O6 O 0.3388(3) 0.3699(2) 0.8928(2) 0.0291(10) Uani 1 1 d .
O3 O 0.5311(3) 0.1505(2) 1.0836(2) 0.0255(9) Uani 1 1 d .
C10 C 0.6130(5) 0.2458(4) 1.1073(3) 0.0301(15) Uani 1 1 d .
H10A H 0.5524 0.2439 1.1471 0.036 Uiso 1 1 calc R
H10B H 0.6744 0.2597 1.1218 0.036 Uiso 1 1 calc R
C28 C 0.5857(5) 0.2975(3) 0.5918(3) 0.0232(13) Uani 1 1 d .
H28A H 0.5537 0.3294 0.5514 0.028 Uiso 1 1 calc R
H28B H 0.5422 0.2963 0.6399 0.028 Uiso 1 1 calc R
C19 C 0.6818(5) 0.0572(3) 0.7213(4) 0.0286(14) Uani 1 1 d .
H19A H 0.6313 0.0618 0.7644 0.034 Uiso 1 1 calc R
H19B H 0.6846 0.0036 0.7265 0.034 Uiso 1 1 calc R
C1 C 0.6753(5) 0.2209(5) 0.8687(4) 0.0399(19) Uani 1 1 d .
H1 H 0.7190 0.1934 0.8998 0.048 Uiso 1 1 calc R
C29 C 0.5938(5) 0.2201(4) 0.5885(3) 0.0267(14) Uani 1 1 d .
H29A H 0.5254 0.1996 0.5904 0.032 Uiso 1 1 calc R
H29B H 0.6401 0.2208 0.5415 0.032 Uiso 1 1 calc R
C21 C 0.9238(5) 0.0734(3) 0.7763(4) 0.0297(14) Uani 1 1 d .
H21A H 0.9553 0.0410 0.8168 0.036 Uiso 1 1 calc R
H21B H 0.9662 0.0735 0.7283 0.036 Uiso 1 1 calc R
C2 C 0.6774(5) 0.2992(4) 0.8353(4) 0.0332(16) Uani 1 1 d .
H2 H 0.7228 0.3342 0.8399 0.040 Uiso 1 1 calc R
C23 C 1.0036(5) 0.2570(4) 0.7738(4) 0.0315(15) Uani 1 1 d .
H23A H 0.9505 0.2573 0.8174 0.038 Uiso 1 1 calc R
H23B H 1.0686 0.2786 0.7765 0.038 Uiso 1 1 calc R
C15 C 0.3531(5) 0.4439(4) 0.8918(4) 0.0333(16) Uani 1 1 d .
H15A H 0.3091 0.4505 0.9365 0.040 Uiso 1 1 calc R
H15B H 0.3336 0.4800 0.8474 0.040 Uiso 1 1 calc R
C14 C 0.4643(5) 0.4581(4) 0.8905(4) 0.0301(15) Uani 1 1 d .
H14A H 0.5089 0.4469 0.8485 0.036 Uiso 1 1 calc R
H14B H 0.4774 0.5111 0.8841 0.036 Uiso 1 1 calc R
C20 C 0.8160(5) 0.0442(3) 0.7856(4) 0.0298(14) Uani 1 1 d .
H20A H 0.8155 -0.0097 0.7923 0.036 Uiso 1 1 calc R
H20B H 0.7710 0.0510 0.8298 0.036 Uiso 1 1 calc R
C22 C 1.0174(5) 0.1789(4) 0.7739(3) 0.0289(14) Uani 1 1 d .
H22A H 1.0652 0.1790 0.7278 0.035 Uiso 1 1 calc R
H22B H 1.0462 0.1492 0.8169 0.035 Uiso 1 1 calc R
C11 C 0.6247(5) 0.1710(4) 1.0979(4) 0.0305(15) Uani 1 1 d .
H11A H 0.6824 0.1735 1.0560 0.037 Uiso 1 1 calc R
H11B H 0.6391 0.1335 1.1436 0.037 Uiso 1 1 calc R
C26 C 0.7951(5) 0.4312(3) 0.5655(3) 0.0262(13) Uani 1 1 d .
H26A H 0.8374 0.4223 0.5215 0.031 Uiso 1 1 calc R
H26B H 0.7979 0.4856 0.5568 0.031 Uiso 1 1 calc R
C3 C 0.6014(5) 0.3158(4) 0.7948(3) 0.0308(15) Uani 1 1 d .
H3 H 0.5862 0.3646 0.7665 0.037 Uiso 1 1 calc R
C27 C 0.6859(5) 0.4035(3) 0.5779(4) 0.0263(14) Uani 1 1 d .
H27A H 0.6448 0.4090 0.6240 0.032 Uiso 1 1 calc R
H27B H 0.6552 0.4329 0.5358 0.032 Uiso 1 1 calc R
C18 C 0.6492(5) 0.1006(3) 0.6505(4) 0.0266(14) Uani 1 1 d .
H18A H 0.7029 0.1008 0.6071 0.032 Uiso 1 1 calc R
H18B H 0.5850 0.0777 0.6479 0.032 Uiso 1 1 calc R
C7 C 0.2954(5) 0.0925(4) 1.0073(4) 0.0331(15) Uani 1 1 d .
H7A H 0.2491 0.0948 1.0531 0.040 Uiso 1 1 calc R
H7B H 0.2876 0.0418 1.0052 0.040 Uiso 1 1 calc R
C8 C 0.4291(5) 0.0571(3) 1.0721(4) 0.0314(15) Uani 1 1 d .
H8A H 0.4280 0.0058 1.0703 0.038 Uiso 1 1 calc R
H8B H 0.3803 0.0576 1.1177 0.038 Uiso 1 1 calc R
C13 C 0.5868(5) 0.4260(4) 0.9665(4) 0.0306(15) Uani 1 1 d .
H13A H 0.5946 0.4784 0.9640 0.037 Uiso 1 1 calc R
H13B H 0.6387 0.4180 0.9259 0.037 Uiso 1 1 calc R
C9 C 0.5355(5) 0.0797(3) 1.0740(4) 0.0290(14) Uani 1 1 d .
H9A H 0.5596 0.0424 1.1157 0.035 Uiso 1 1 calc R
H9B H 0.5838 0.0829 1.0270 0.035 Uiso 1 1 calc R
C16 C 0.2349(5) 0.3494(4) 0.8995(4) 0.0345(16) Uani 1 1 d .
H16A H 0.2057 0.3873 0.8611 0.041 Uiso 1 1 calc R
H16B H 0.1944 0.3468 0.9489 0.041 Uiso 1 1 calc R
C4 C 0.5955(5) 0.1912(4) 0.8471(3) 0.0302(15) Uani 1 1 d .
H4 H 0.5759 0.1398 0.8613 0.036 Uiso 1 1 calc R
C5 C 0.5513(5) 0.2507(4) 0.8016(4) 0.0298(15) Uani 1 1 d .
H5 H 0.4961 0.2470 0.7790 0.036 Uiso 1 1 calc R
C12 C 0.6011(5) 0.3736(4) 1.0404(4) 0.0313(15) Uani 1 1 d .
H12A H 0.6669 0.3863 1.0502 0.038 Uiso 1 1 calc R
H12B H 0.5449 0.3779 1.0806 0.038 Uiso 1 1 calc R
C6 C 0.2675(5) 0.1494(4) 0.9404(4) 0.0352(16) Uani 1 1 d .
H6A H 0.3191 0.1519 0.8951 0.042 Uiso 1 1 calc R
H6B H 0.1999 0.1351 0.9344 0.042 Uiso 1 1 calc R
C17 C 0.2298(5) 0.2755(4) 0.8901(4) 0.0389(17) Uani 1 1 d .
H17A H 0.1585 0.2626 0.8899 0.047 Uiso 1 1 calc R
H17B H 0.2740 0.2773 0.8420 0.047 Uiso 1 1 calc R
C25 C 0.9343(5) 0.4173(4) 0.6269(4) 0.0330(15) Uani 1 1 d .
H25A H 0.9363 0.4717 0.6176 0.040 Uiso 1 1 calc R
H25B H 0.9831 0.4076 0.5857 0.040 Uiso 1 1 calc R
C24 C 0.9634(6) 0.3763(4) 0.6995(4) 0.0356(16) Uani 1 1 d .
H24A H 1.0292 0.3978 0.7012 0.043 Uiso 1 1 calc R
H24B H 0.9102 0.3812 0.7411 0.043 Uiso 1 1 calc R
C36 C 0.2054(5) 0.4198(3) 0.2028(3) 0.0258(13) Uani 1 1 d .
H36 H 0.1989 0.4353 0.2448 0.031 Uiso 1 1 calc R
C30 C 0.1444(5) 0.1272(3) 0.2555(4) 0.0282(14) Uani 1 1 d .
H30 H 0.1062 0.0986 0.3033 0.034 Uiso 1 1 calc R
C35 C 0.2949(5) 0.3973(3) 0.1661(3) 0.0245(13) Uani 1 1 d .
H35 H 0.3600 0.3951 0.1789 0.029 Uiso 1 1 calc R
C31 C 0.1037(5) 0.1636(3) 0.1923(4) 0.0261(14) Uani 1 1 d .
H31 H 0.0333 0.1632 0.1900 0.031 Uiso 1 1 calc R
C32 C 0.2760(5) 0.1865(4) 0.1597(4) 0.0324(16) Uani 1 1 d .
H32 H 0.3430 0.2048 0.1317 0.039 Uiso 1 1 calc R
C33 C 0.1849(5) 0.2004(4) 0.1332(3) 0.0267(14) Uani 1 1 d .
H33 H 0.1793 0.2296 0.0841 0.032 Uiso 1 1 calc R
C34 C 0.2507(5) 0.1405(3) 0.2354(4) 0.0279(14) Uani 1 1 d .
H34 H 0.2976 0.1220 0.2669 0.033 Uiso 1 1 calc R
C37 C 0.1267(5) 0.4155(3) 0.1664(3) 0.0256(13) Uani 1 1 d .
H37 H 0.0577 0.4281 0.1793 0.031 Uiso 1 1 calc R
C38 C 0.2730(5) 0.3783(4) 0.1070(3) 0.0291(14) Uani 1 1 d .
H38 H 0.3202 0.3614 0.0730 0.035 Uiso 1 1 calc R
C40 C 0.1757(5) 0.2018(3) 0.5517(3) 0.0218(13) Uani 1 1 d .
H40A H 0.2407 0.2195 0.5573 0.033 Uiso 1 1 calc R
H40B H 0.1776 0.1483 0.5593 0.033 Uiso 1 1 calc R
H40C H 0.1193 0.2105 0.5885 0.033 Uiso 1 1 calc R
C42 C -0.1010(4) 0.2361(4) 0.5247(3) 0.0260(14) Uani 1 1 d .
H42A H -0.1705 0.2187 0.5270 0.039 Uiso 1 1 calc R
H42B H -0.0984 0.2905 0.5121 0.039 Uiso 1 1 calc R
H42C H -0.0828 0.2126 0.5730 0.039 Uiso 1 1 calc R
C41 C 0.1397(5) 0.3550(3) 0.4524(4) 0.0262(14) Uani 1 1 d .
H41A H 0.0788 0.3571 0.4896 0.039 Uiso 1 1 calc R
H41B H 0.1317 0.3870 0.4030 0.039 Uiso 1 1 calc R
H41C H 0.2005 0.3724 0.4639 0.039 Uiso 1 1 calc R
C44 C 0.2695(5) 0.0553(3) 0.4334(4) 0.0277(14) Uani 1 1 d .
H44A H 0.2343 0.0585 0.3934 0.042 Uiso 1 1 calc R
H44B H 0.2191 0.0563 0.4774 0.042 Uiso 1 1 calc R
H44C H 0.3054 0.0087 0.4458 0.042 Uiso 1 1 calc R
C48 C 0.3749(5) 0.4425(3) 0.3158(4) 0.0277(14) Uani 1 1 d .
H48A H 0.3120 0.4485 0.3492 0.042 Uiso 1 1 calc R
H48B H 0.3635 0.4570 0.2650 0.042 Uiso 1 1 calc R
H48C H 0.4306 0.4744 0.3168 0.042 Uiso 1 1 calc R
C45 C 0.4231(5) 0.1238(4) 0.4862(4) 0.0337(16) Uani 1 1 d .
H45A H 0.4426 0.0720 0.5053 0.050 Uiso 1 1 calc R
H45B H 0.3726 0.1350 0.5249 0.050 Uiso 1 1 calc R
H45C H 0.4839 0.1576 0.4717 0.050 Uiso 1 1 calc R
C43 C -0.0099(5) 0.1040(3) 0.4887(3) 0.0245(13) Uani 1 1 d .
H43A H 0.0106 0.0877 0.5367 0.037 Uiso 1 1 calc R
H43B H 0.0375 0.0854 0.4539 0.037 Uiso 1 1 calc R
H43C H -0.0796 0.0841 0.4954 0.037 Uiso 1 1 calc R
C47 C 0.5334(5) 0.3379(4) 0.2783(4) 0.0301(15) Uani 1 1 d .
H47A H 0.5811 0.3790 0.2720 0.045 Uiso 1 1 calc R
H47B H 0.5172 0.3430 0.2304 0.045 Uiso 1 1 calc R
H47C H 0.5651 0.2902 0.2971 0.045 Uiso 1 1 calc R
C46 C 0.4750(5) 0.1226(4) 0.3302(4) 0.0314(15) Uani 1 1 d .
H46A H 0.4989 0.0720 0.3492 0.047 Uiso 1 1 calc R
H46B H 0.5314 0.1592 0.3199 0.047 Uiso 1 1 calc R
H46C H 0.4516 0.1290 0.2844 0.047 Uiso 1 1 calc R
O13 O 0.9980(4) 0.1173(3) -0.0265(3) 0.0429(13) Uani 1 1 d .
O14 O 0.4106(4) 0.0301(3) 0.7538(3) 0.0449(13) Uani 1 1 d .
C55 C -0.1156(5) 0.0678(3) 0.3403(4) 0.0269(14) Uani 1 1 d .
H55A H -0.0780 0.0502 0.3805 0.040 Uiso 1 1 calc R
H55B H -0.0701 0.0702 0.2932 0.040 Uiso 1 1 calc R
H55C H -0.1744 0.0332 0.3507 0.040 Uiso 1 1 calc R
C53 C -0.2183(5) 0.1972(3) 0.2476(3) 0.0252(13) Uani 1 1 d .
H53A H -0.2690 0.1595 0.2501 0.038 Uiso 1 1 calc R
H53B H -0.1633 0.2048 0.2035 0.038 Uiso 1 1 calc R
H53C H -0.2515 0.2443 0.2444 0.038 Uiso 1 1 calc R
C50 C -0.0589(5) 0.4350(3) 0.3340(4) 0.0281(14) Uani 1 1 d .
H50A H -0.0974 0.4806 0.3247 0.042 Uiso 1 1 calc R
H50B H 0.0081 0.4454 0.2996 0.042 Uiso 1 1 calc R
H50C H -0.0493 0.4181 0.3853 0.042 Uiso 1 1 calc R
C52 C -0.2593(5) 0.3497(4) 0.3879(3) 0.0267(14) Uani 1 1 d .
H52A H -0.2482 0.3282 0.4387 0.040 Uiso 1 1 calc R
H52B H -0.3074 0.3169 0.3797 0.040 Uiso 1 1 calc R
H52C H -0.2877 0.3990 0.3809 0.040 Uiso 1 1 calc R
C51 C -0.1656(5) 0.4031(4) 0.2241(3) 0.0270(14) Uani 1 1 d .
H51A H -0.1918 0.4528 0.2192 0.041 Uiso 1 1 calc R
H51B H -0.2181 0.3714 0.2188 0.041 Uiso 1 1 calc R
H51C H -0.1040 0.4077 0.1852 0.041 Uiso 1 1 calc R
C54 C -0.2754(5) 0.1465(3) 0.4152(3) 0.0264(14) Uani 1 1 d .
H54A H -0.3202 0.1056 0.4170 0.040 Uiso 1 1 calc R
H54B H -0.3141 0.1918 0.4093 0.040 Uiso 1 1 calc R
H54C H -0.2505 0.1330 0.4615 0.040 Uiso 1 1 calc R
C39 C 0.1675(5) 0.3893(4) 0.1077(3) 0.0295(15) Uani 1 1 d .
H39 H 0.1309 0.3805 0.0744 0.035 Uiso 1 1 calc R
C56 C 0.9022(5) 0.0961(4) 0.0956(4) 0.0335(15) Uani 1 1 d .
H56A H 0.9083 0.0694 0.1475 0.040 Uiso 1 1 calc R
H56B H 0.8590 0.1394 0.0941 0.040 Uiso 1 1 calc R
C57 C 0.8595(5) 0.0445(4) 0.0632(4) 0.0343(16) Uani 1 1 d .
H57A H 0.7836 0.0413 0.0757 0.041 Uiso 1 1 calc R
H57B H 0.8851 -0.0063 0.0809 0.041 Uiso 1 1 calc R
C49 C 0.4483(5) 0.3277(4) 0.4388(3) 0.0309(15) Uani 1 1 d .
H49A H 0.4871 0.2825 0.4524 0.046 Uiso 1 1 calc R
H49B H 0.3864 0.3227 0.4775 0.046 Uiso 1 1 calc R
H49C H 0.4909 0.3710 0.4337 0.046 Uiso 1 1 calc R
C58 C 0.9004(5) 0.0827(5) -0.0195(4) 0.0406(18) Uani 1 1 d .
H58A H 0.9084 0.0457 -0.0455 0.049 Uiso 1 1 calc R
H58B H 0.8531 0.1206 -0.0410 0.049 Uiso 1 1 calc R
C62 C 0.3958(6) 0.0979(4) 0.7689(5) 0.0416(18) Uani 1 1 d .
H62A H 0.4600 0.1297 0.7492 0.050 Uiso 1 1 calc R
H62B H 0.3760 0.0875 0.8232 0.050 Uiso 1 1 calc R
C60 C 1.0070(5) 0.1202(4) 0.0443(4) 0.0369(16) Uani 1 1 d .
H60A H 1.0272 0.1716 0.0397 0.044 Uiso 1 1 calc R
H60B H 1.0594 0.0861 0.0639 0.044 Uiso 1 1 calc R
O16 O 0.8622(5) 0.2909(3) 1.0371(3) 0.0600(16) Uani 1 1 d .
O15 O 0.2570(5) 0.3580(4) 0.7106(3) 0.076(2) Uani 1 1 d .
C67 C 0.3797(5) 0.4466(4) 0.6181(4) 0.0380(17) Uani 1 1 d .
H67A H 0.4457 0.4242 0.6056 0.046 Uiso 1 1 calc R
H67B H 0.3906 0.5016 0.6011 0.046 Uiso 1 1 calc R
C64 C 0.2499(5) 0.0738(4) 0.7285(4) 0.0363(16) Uani 1 1 d .
H64A H 0.2160 0.0901 0.6856 0.044 Uiso 1 1 calc R
H64B H 0.1973 0.0521 0.7748 0.044 Uiso 1 1 calc R
C65 C 0.3319(6) 0.0185(4) 0.7194(4) 0.0390(17) Uani 1 1 d .
H65A H 0.3024 -0.0333 0.7434 0.047 Uiso 1 1 calc R
H65B H 0.3597 0.0271 0.6661 0.047 Uiso 1 1 calc R
C63 C 0.3116(6) 0.1372(4) 0.7316(5) 0.049(2) Uani 1 1 d .
H63A H 0.2695 0.1647 0.7613 0.058 Uiso 1 1 calc R
H63B H 0.3402 0.1725 0.6812 0.058 Uiso 1 1 calc R
C68 C 0.3333(7) 0.4151(5) 0.7002(4) 0.051(2) Uani 1 1 d .
H68A H 0.3868 0.3936 0.7284 0.061 Uiso 1 1 calc R
H68B H 0.3012 0.4550 0.7181 0.061 Uiso 1 1 calc R
C71 C 0.8719(7) 0.3055(5) 0.9600(4) 0.050(2) Uani 1 1 d .
H71A H 0.8039 0.2999 0.9493 0.060 Uiso 1 1 calc R
H71B H 0.9175 0.2696 0.9441 0.060 Uiso 1 1 calc R
C69 C 0.2583(7) 0.3506(5) 0.6397(4) 0.055(2) Uani 1 1 d .
H69A H 0.1885 0.3384 0.6359 0.066 Uiso 1 1 calc R
H69B H 0.3038 0.3107 0.6322 0.066 Uiso 1 1 calc R
C72 C 0.2975(6) 0.4236(4) 0.5847(4) 0.0443(19) Uani 1 1 d .
H72A H 0.2427 0.4598 0.5794 0.053 Uiso 1 1 calc R
H72B H 0.3275 0.4194 0.5356 0.053 Uiso 1 1 calc R
C74 C 0.9478(7) 0.4092(5) 0.9779(6) 0.061(3) Uani 1 1 d .
H74A H 1.0187 0.4313 0.9615 0.073 Uiso 1 1 calc R
H74B H 0.9005 0.4456 0.9914 0.073 Uiso 1 1 calc R
C75 C 0.9392(7) 0.3359(5) 1.0420(5) 0.056(2) Uani 1 1 d .
H75A H 1.0052 0.3110 1.0390 0.068 Uiso 1 1 calc R
H75B H 0.9220 0.3450 1.0900 0.068 Uiso 1 1 calc R
C73 C 0.9164(8) 0.3846(5) 0.9180(5) 0.060(2) Uani 1 1 d .
H73A H 0.8645 0.4173 0.8956 0.072 Uiso 1 1 calc R
H73B H 0.9765 0.3855 0.8782 0.072 Uiso 1 1 calc R

loop_
_atom_site_aniso_label
_atom_site_aniso_U_11
_atom_site_aniso_U_22
_atom_site_aniso_U_33
_atom_site_aniso_U_23
_atom_site_aniso_U_13
_atom_site_aniso_U_12
Tb1 0.00728(12) 0.01650(13) 0.01349(13) -0.00521(10) -0.00250(9) -0.00005(9)
K1 0.0174(6) 0.0229(6) 0.0173(6) -0.0065(5) -0.0038(5) 0.0016(5)
K2 0.0164(6) 0.0201(6) 0.0214(6) -0.0079(5) -0.0042(5) 0.0015(5)
Si4 0.0097(7) 0.0156(7) 0.0196(8) -0.0060(6) -0.0041(6) 0.0002(6)
Si1 0.0104(7) 0.0179(8) 0.0191(8) -0.0069(6) -0.0050(6) 0.0016(6)
Si3 0.0101(7) 0.0187(8) 0.0186(8) -0.0058(6) -0.0034(6) 0.0003(6)
Si8 0.0123(7) 0.0183(8) 0.0243(8) -0.0074(7) -0.0051(6) 0.0029(6)
Si2 0.0117(7) 0.0209(8) 0.0180(8) -0.0078(6) -0.0048(6) 0.0016(6)
Si5 0.0149(8) 0.0230(8) 0.0256(8) -0.0090(7) -0.0074(7) 0.0047(6)
Si7 0.0132(7) 0.0186(8) 0.0206(8) -0.0060(6) -0.0057(6) -0.0011(6)
Si6 0.0133(8) 0.0247(8) 0.0216(8) -0.0086(7) -0.0041(6) -0.0019(6)
O12 0.022(2) 0.026(2) 0.027(2) -0.0101(18) -0.0099(18) 0.0050(18)
O7 0.025(2) 0.020(2) 0.024(2) -0.0078(17) -0.0102(18) -0.0002(17)
O1 0.023(2) 0.039(3) 0.024(2) -0.010(2) -0.0084(18) -0.0034(19)
O4 0.028(2) 0.026(2) 0.027(2) -0.0099(19) -0.0104(19) -0.0005(18)
O9 0.017(2) 0.025(2) 0.032(2) -0.0087(19) -0.0069(18) 0.0044(17)
O8 0.023(2) 0.021(2) 0.028(2) -0.0051(18) -0.0063(18) 0.0014(17)
O5 0.023(2) 0.023(2) 0.024(2) -0.0012(18) -0.0019(18) 0.0010(17)
O2 0.022(2) 0.029(2) 0.030(2) -0.0075(19) -0.0028(18) -0.0053(18)
O11 0.027(2) 0.021(2) 0.028(2) -0.0058(18) -0.0104(19) -0.0027(18)
O10 0.025(2) 0.024(2) 0.028(2) -0.0064(18) -0.0113(18) -0.0026(17)
O6 0.022(2) 0.032(2) 0.031(2) -0.005(2) -0.0080(19) 0.0081(19)
O3 0.020(2) 0.025(2) 0.032(2) -0.0063(19) -0.0103(18) 0.0036(17)
C10 0.016(3) 0.046(4) 0.027(3) -0.010(3) -0.004(3) -0.002(3)
C28 0.021(3) 0.031(3) 0.020(3) -0.009(3) -0.010(2) 0.003(3)
C19 0.028(3) 0.020(3) 0.038(4) -0.008(3) -0.009(3) -0.002(3)
C1 0.026(4) 0.071(5) 0.018(3) -0.012(3) -0.001(3) 0.021(4)
C29 0.019(3) 0.041(4) 0.023(3) -0.013(3) -0.007(2) -0.002(3)
C21 0.033(4) 0.024(3) 0.035(4) -0.011(3) -0.015(3) 0.011(3)
C2 0.024(3) 0.052(4) 0.031(4) -0.027(3) 0.001(3) -0.011(3)
C23 0.026(3) 0.044(4) 0.026(3) -0.012(3) -0.009(3) -0.005(3)
C15 0.041(4) 0.026(3) 0.026(3) -0.002(3) -0.008(3) 0.013(3)
C14 0.034(4) 0.024(3) 0.026(3) -0.005(3) 0.001(3) 0.002(3)
C20 0.041(4) 0.020(3) 0.031(3) -0.010(3) -0.010(3) 0.006(3)
C22 0.024(3) 0.037(4) 0.022(3) -0.003(3) -0.009(3) 0.003(3)
C11 0.025(3) 0.037(4) 0.029(3) -0.005(3) -0.016(3) 0.004(3)
C26 0.032(4) 0.020(3) 0.024(3) -0.004(3) -0.007(3) 0.000(3)
C3 0.036(4) 0.028(3) 0.021(3) -0.006(3) 0.005(3) 0.008(3)
C27 0.031(3) 0.016(3) 0.029(3) -0.003(3) -0.008(3) 0.008(2)
C18 0.025(3) 0.025(3) 0.034(3) -0.015(3) -0.006(3) -0.006(3)
C7 0.029(4) 0.034(4) 0.040(4) -0.017(3) -0.004(3) -0.009(3)
C8 0.034(4) 0.017(3) 0.037(4) -0.003(3) -0.006(3) -0.002(3)
C13 0.025(3) 0.027(3) 0.038(4) -0.010(3) -0.003(3) -0.004(3)
C9 0.031(4) 0.019(3) 0.035(4) -0.005(3) -0.010(3) 0.007(3)
C16 0.016(3) 0.049(4) 0.031(4) -0.002(3) -0.010(3) 0.007(3)
C4 0.038(4) 0.023(3) 0.024(3) -0.007(3) 0.005(3) -0.003(3)
C5 0.024(3) 0.044(4) 0.030(3) -0.024(3) -0.005(3) 0.003(3)
C12 0.030(4) 0.034(4) 0.038(4) -0.018(3) -0.012(3) -0.006(3)
C6 0.023(3) 0.061(5) 0.031(4) -0.027(3) -0.005(3) -0.008(3)
C17 0.022(3) 0.061(5) 0.031(4) -0.008(3) -0.013(3) -0.001(3)
C25 0.034(4) 0.021(3) 0.044(4) -0.009(3) -0.013(3) -0.004(3)
C24 0.037(4) 0.029(4) 0.046(4) -0.015(3) -0.015(3) -0.006(3)
C36 0.027(3) 0.021(3) 0.024(3) -0.001(3) -0.004(3) -0.006(3)
C30 0.025(3) 0.026(3) 0.038(4) -0.020(3) -0.002(3) 0.003(3)
C35 0.016(3) 0.020(3) 0.031(3) 0.000(3) -0.003(2) -0.006(2)
C31 0.019(3) 0.033(3) 0.040(4) -0.026(3) -0.014(3) 0.006(3)
C32 0.017(3) 0.047(4) 0.047(4) -0.038(4) -0.001(3) 0.003(3)
C33 0.028(3) 0.037(4) 0.023(3) -0.019(3) -0.007(3) 0.003(3)
C34 0.026(3) 0.028(3) 0.041(4) -0.022(3) -0.016(3) 0.011(3)
C37 0.016(3) 0.024(3) 0.030(3) 0.000(3) -0.007(3) 0.000(2)
C38 0.023(3) 0.035(4) 0.016(3) 0.003(3) 0.006(2) -0.006(3)
C40 0.022(3) 0.038(3) 0.005(2) -0.004(2) -0.007(2) -0.002(3)
C42 0.015(3) 0.041(4) 0.022(3) -0.011(3) -0.004(2) 0.006(3)
C41 0.021(3) 0.027(3) 0.036(4) -0.021(3) -0.001(3) 0.000(3)
C44 0.028(3) 0.020(3) 0.032(3) -0.005(3) -0.007(3) 0.005(3)
C48 0.026(3) 0.024(3) 0.035(4) -0.015(3) -0.005(3) -0.004(3)
C45 0.029(4) 0.039(4) 0.035(4) -0.010(3) -0.017(3) 0.016(3)
C43 0.021(3) 0.022(3) 0.030(3) -0.004(3) -0.012(3) -0.003(2)
C47 0.014(3) 0.046(4) 0.028(3) -0.010(3) -0.003(3) -0.004(3)
C46 0.017(3) 0.047(4) 0.035(4) -0.021(3) -0.005(3) 0.011(3)
O13 0.030(3) 0.061(3) 0.039(3) -0.019(3) -0.009(2) -0.003(2)
O14 0.035(3) 0.044(3) 0.068(4) -0.028(3) -0.024(3) 0.012(2)
C55 0.021(3) 0.021(3) 0.040(4) -0.009(3) -0.010(3) 0.001(2)
C53 0.022(3) 0.025(3) 0.030(3) -0.009(3) -0.011(3) -0.003(2)
C50 0.025(3) 0.024(3) 0.040(4) -0.015(3) -0.009(3) 0.002(3)
C52 0.021(3) 0.027(3) 0.030(3) -0.008(3) -0.006(3) 0.008(3)
C51 0.020(3) 0.030(3) 0.030(3) -0.009(3) -0.008(3) 0.009(3)
C54 0.024(3) 0.027(3) 0.027(3) -0.009(3) -0.002(3) -0.008(3)
C39 0.029(4) 0.030(3) 0.023(3) 0.004(3) -0.013(3) -0.002(3)
C56 0.028(4) 0.039(4) 0.034(4) -0.012(3) -0.009(3) 0.002(3)
C57 0.025(3) 0.036(4) 0.046(4) -0.016(3) -0.012(3) 0.003(3)
C49 0.024(3) 0.043(4) 0.028(3) -0.013(3) -0.006(3) -0.007(3)
C58 0.029(4) 0.058(5) 0.039(4) -0.019(4) -0.014(3) 0.005(3)
C62 0.032(4) 0.048(5) 0.056(5) -0.029(4) -0.015(4) 0.005(3)
C60 0.027(4) 0.048(4) 0.040(4) -0.018(3) -0.011(3) -0.002(3)
O16 0.058(4) 0.060(4) 0.057(4) -0.017(3) -0.008(3) -0.012(3)
O15 0.073(5) 0.116(6) 0.027(3) -0.005(3) -0.008(3) -0.046(4)
C67 0.028(4) 0.033(4) 0.051(5) -0.013(3) -0.008(3) 0.006(3)
C64 0.035(4) 0.036(4) 0.038(4) -0.012(3) -0.011(3) 0.008(3)
C65 0.036(4) 0.041(4) 0.050(4) -0.021(4) -0.020(3) 0.010(3)
C63 0.051(5) 0.039(4) 0.066(6) -0.024(4) -0.026(4) 0.013(4)
C68 0.056(5) 0.057(5) 0.042(5) -0.012(4) -0.026(4) -0.001(4)
C71 0.060(6) 0.049(5) 0.039(4) -0.012(4) -0.012(4) 0.002(4)
C69 0.056(5) 0.064(6) 0.039(4) -0.008(4) -0.015(4) -0.011(4)
C72 0.057(5) 0.038(4) 0.040(4) -0.012(3) -0.015(4) 0.001(4)
C74 0.055(6) 0.050(5) 0.094(7) -0.033(5) -0.037(5) 0.007(4)
C75 0.050(5) 0.069(6) 0.052(5) -0.019(5) -0.018(4) -0.007(4)
C73 0.076(7) 0.048(5) 0.056(5) -0.008(4) -0.030(5) -0.009(5)

loop_
_atom_type_symbol
_atom_type_description
_atom_type_scat_dispersion_real
_atom_type_scat_dispersion_imag
_atom_type_scat_source
C C 0.0033 0.0016 'International Tables Vol C Tables 4.2.6.8 and 6.1.1.4'
H H 0.0000 0.0000 'International Tables Vol C Tables 4.2.6.8 and 6.1.1.4'
O O 0.0106 0.0060 'International Tables Vol C Tables 4.2.6.8 and 6.1.1.4'
Si Si 0.0817 0.0704 'International Tables Vol C Tables 4.2.6.8 and 6.1.1.4'
K K 0.2009 0.2494 'International Tables Vol C Tables 4.2.6.8 and 6.1.1.4'
Tb Tb -0.1723 4.1537 'International Tables Vol C Tables 4.2.6.8 and 6.1.1.4'

loop_
_geom_angle_atom_site_label_1
_geom_angle_atom_site_label_2
_geom_angle_atom_site_label_3
_geom_angle
C32 Tb1 C38 80.6(2)
C32 Tb1 C34 30.8(2)
C38 Tb1 C34 109.4(2)
C32 Tb1 C35 99.7(2)
C38 Tb1 C35 30.58(19)
C34 Tb1 C35 120.2(2)
C32 Tb1 C30 50.5(2)
C38 Tb1 C30 128.9(2)
C34 Tb1 C30 30.32(19)
C35 Tb1 C30 149.37(19)
C32 Tb1 C33 30.56(19)
C38 Tb1 C33 80.4(2)
C34 Tb1 C33 50.6(2)
C35 Tb1 C33 108.9(2)
C30 Tb1 C33 50.6(2)
C32 Tb1 C39 96.0(2)
C38 Tb1 C39 30.74(19)
C34 Tb1 C39 126.6(2)
C35 Tb1 C39 50.32(19)
C30 Tb1 C39 129.1(2)
C33 Tb1 C39 80.8(2)
C32 Tb1 C31 50.26(19)
C38 Tb1 C31 108.7(2)
C34 Tb1 C31 50.23(19)
C35 Tb1 C31 138.7(2)
C30 Tb1 C31 30.6(2)
C33 Tb1 C31 30.40(19)
C39 Tb1 C31 99.5(2)
C32 Tb1 C36 128.9(2)
C38 Tb1 C36 50.4(2)
C34 Tb1 C36 149.5(2)
C35 Tb1 C36 30.18(19)
C30 Tb1 C36 179.3(2)
C33 Tb1 C36 128.7(2)
C39 Tb1 C36 50.2(2)
C31 Tb1 C36 148.89(19)
C32 Tb1 C37 126.1(2)
C38 Tb1 C37 50.3(2)
C34 Tb1 C37 156.9(2)
C35 Tb1 C37 49.83(18)
C30 Tb1 C37 149.5(2)
C33 Tb1 C37 109.2(2)
C39 Tb1 C37 30.3(2)
C31 Tb1 C37 119.87(19)
C36 Tb1 C37 30.20(18)
C32 Tb1 Si4 130.97(15)
C38 Tb1 Si4 135.07(15)
C34 Tb1 Si4 110.61(15)
C35 Tb1 Si4 128.09(14)
C30 Tb1 Si4 82.54(14)
C33 Tb1 Si4 110.76(14)
C39 Tb1 Si4 105.87(15)
C31 Tb1 Si4 82.69(14)
C36 Tb1 Si4 97.92(14)
C37 Tb1 Si4 85.90(14)
C32 Tb1 Si1 101.43(15)
C38 Tb1 Si1 109.81(15)
C34 Tb1 Si1 81.53(14)
C35 Tb1 Si1 82.74(14)
C30 Tb1 Si1 95.31(15)
C33 Tb1 Si1 130.62(14)
C39 Tb1 Si1 132.12(14)
C31 Tb1 Si1 125.82(14)
C36 Tb1 Si1 85.21(14)
C37 Tb1 Si1 113.93(14)
Si4 Tb1 Si1 95.47(5)
O4 K1 O2 117.16(13)
O4 K1 O6 116.22(13)
O2 K1 O6 116.31(13)
O4 K1 O3 58.61(12)
O2 K1 O3 58.61(12)
O6 K1 O3 150.36(13)
O4 K1 O5 58.29(12)
O2 K1 O5 155.26(13)
O6 K1 O5 58.44(13)
O3 K1 O5 112.49(13)
O4 K1 O1 146.46(13)
O2 K1 O1 58.80(13)
O6 K1 O1 57.54(13)
O3 K1 O1 108.87(13)
O5 K1 O1 110.01(13)
O4 K1 C4 112.04(17)
O2 K1 C4 74.69(15)
O6 K1 C4 113.36(16)
O3 K1 C4 94.03(16)
O5 K1 C4 130.05(15)
O1 K1 C4 99.19(16)
O4 K1 C5 124.35(16)
O2 K1 C5 89.84(16)
O6 K1 C5 87.27(16)
O3 K1 C5 120.50(16)
O5 K1 C5 113.00(16)
O1 K1 C5 89.12(15)
C4 K1 C5 26.48(18)
O4 K1 C1 85.69(17)
O2 K1 C1 91.09(19)
O6 K1 C1 124.93(16)
O3 K1 C1 84.66(16)
O5 K1 C1 111.82(19)
O1 K1 C1 126.08(18)
C4 K1 C1 26.89(19)
C5 K1 C1 43.56(18)
O4 K1 C3 104.00(17)
O2 K1 C3 114.95(16)
O6 K1 C3 82.14(16)
O3 K1 C3 127.30(16)
O5 K1 C3 89.02(15)
O1 K1 C3 107.22(16)
C4 K1 C3 42.94(17)
C5 K1 C3 25.93(18)
C1 K1 C3 42.84(18)
O4 K1 C2 81.67(15)
O2 K1 C2 116.14(16)
O6 K1 C2 103.43(17)
O3 K1 C2 104.36(17)
O5 K1 C2 88.03(16)
O1 K1 C2 131.36(15)
C4 K1 C2 43.40(18)
C5 K1 C2 42.93(17)
C1 K1 C2 26.3(2)
C3 K1 C2 25.74(18)
O11 K2 O7 117.88(12)
O11 K2 O12 59.17(12)
O7 K2 O12 58.89(12)
O11 K2 O8 151.32(13)
O7 K2 O8 59.44(12)
O12 K2 O8 112.81(13)
O11 K2 O9 115.65(13)
O7 K2 O9 118.48(12)
O12 K2 O9 155.91(13)
O8 K2 O9 59.04(12)
O11 K2 O10 58.47(12)
O7 K2 O10 154.53(13)
O12 K2 O10 113.49(13)
O8 K2 O10 110.36(12)
O9 K2 O10 57.23(12)
O11 K2 C1 108.44(19)
O7 K2 C1 108.60(18)
O12 K2 C1 123.93(16)
O8 K2 C1 98.57(18)
O9 K2 C1 80.13(16)
O10 K2 C1 95.67(17)
O11 K2 C4 121.72(16)
O7 K2 C4 82.02(16)
O12 K2 C4 108.26(16)
O8 K2 C4 86.86(15)
O9 K2 C4 94.37(16)
O10 K2 C4 122.27(16)
C1 K2 C4 26.65(19)
O11 K2 C2 82.87(16)
O7 K2 C2 117.43(15)
O12 K2 C2 105.28(17)
O8 K2 C2 124.82(17)
O9 K2 C2 96.84(16)
O10 K2 C2 87.79(15)
C1 K2 C2 26.4(2)
C4 K2 C2 42.94(17)
O11 K2 C5 102.43(16)
O7 K2 C5 75.33(14)
O12 K2 C5 83.94(15)
O8 K2 C5 103.93(15)
O9 K2 C5 119.50(16)
O10 K2 C5 129.77(15)
C1 K2 C5 42.74(18)
C4 K2 C5 25.63(17)
C2 K2 C5 42.10(17)
O11 K2 C3 80.27(15)
O7 K2 C3 96.06(16)
O12 K2 C3 82.49(15)
O8 K2 C3 127.70(15)
O9 K2 C3 120.95(15)
O10 K2 C3 107.32(16)
C1 K2 C3 42.37(18)
C4 K2 C3 41.90(17)
C2 K2 C3 25.42(18)
C5 K2 C3 25.13(17)
Si8 Si4 Si7 101.96(8)
Si8 Si4 Si3 105.56(8)
Si7 Si4 Si3 102.97(8)
Si8 Si4 Tb1 117.59(7)
Si7 Si4 Tb1 123.12(7)
Si3 Si4 Tb1 103.61(7)
Si6 Si1 Si5 102.55(8)
Si6 Si1 Si2 103.21(8)
Si5 Si1 Si2 104.16(9)
Si6 Si1 Tb1 121.57(7)
Si5 Si1 Tb1 120.03(7)
Si2 Si1 Tb1 102.85(6)
C43 Si3 C42 103.8(3)
C43 Si3 Si2 107.8(2)
C42 Si3 Si2 104.5(2)
C43 Si3 Si4 110.7(2)
C42 Si3 Si4 117.3(2)
Si2 Si3 Si4 111.97(8)
C52 Si8 C50 103.0(3)
C52 Si8 C51 104.7(3)
C50 Si8 C51 106.1(3)
C52 Si8 Si4 118.1(2)
C50 Si8 Si4 111.5(2)
C51 Si8 Si4 112.4(2)
C41 Si2 C40 103.9(3)
C41 Si2 Si3 106.8(2)
C40 Si2 Si3 105.7(2)
C41 Si2 Si1 109.8(2)
C40 Si2 Si1 116.5(2)
Si3 Si2 Si1 113.31(8)
C44 Si5 C46 107.9(3)
C44 Si5 C45 103.9(3)
C46 Si5 C45 104.1(3)
C44 Si5 Si1 110.9(2)
C46 Si5 Si1 111.5(2)
C45 Si5 Si1 117.8(2)
C54 Si7 C53 105.9(3)
C54 Si7 C55 104.5(3)
C53 Si7 C55 105.7(3)
C54 Si7 Si4 114.1(2)
C53 Si7 Si4 110.3(2)
C55 Si7 Si4 115.5(2)
C49 Si6 C47 106.7(3)
C49 Si6 C48 103.2(3)
C47 Si6 C48 104.8(3)
C49 Si6 Si1 114.2(2)
C47 Si6 Si1 110.5(2)
C48 Si6 Si1 116.6(2)
C27 O12 C28 112.1(5)
C27 O12 K2 110.7(3)
C28 O12 K2 109.2(3)
C18 O7 C29 112.7(4)
C18 O7 K2 118.3(3)
C29 O7 K2 119.4(3)
C6 O1 C17 111.3(5)
C6 O1 K1 106.5(3)
C17 O1 K1 110.8(4)
C12 O4 C10 112.4(5)
C12 O4 K1 119.7(3)
C10 O4 K1 118.2(3)
C21 O9 C22 112.9(5)
C21 O9 K2 116.3(3)
C22 O9 K2 120.1(3)
C19 O8 C20 111.6(5)
C19 O8 K2 109.5(3)
C20 O8 K2 109.7(3)
C14 O5 C13 112.0(5)
C14 O5 K1 105.7(3)
C13 O5 K1 108.2(3)
C8 O2 C7 112.0(5)
C8 O2 K1 118.3(3)
C7 O2 K1 118.3(4)
C25 O11 C26 113.0(5)
C25 O11 K2 119.9(3)
C26 O11 K2 118.5(3)
C24 O10 C23 112.3(5)
C24 O10 K2 107.7(4)
C23 O10 K2 109.0(3)
C16 O6 C15 113.2(5)
C16 O6 K1 120.2(4)
C15 O6 K1 118.4(4)
C9 O3 C11 111.6(5)
C9 O3 K1 109.2(3)
C11 O3 K1 112.9(3)
O4 C10 C11 109.0(5)
O12 C28 C29 108.8(5)
O8 C19 C18 109.4(5)
C2 C1 C4 106.9(6)
C2 C1 K2 78.8(4)
C4 C1 K2 78.0(4)
C2 C1 K1 78.4(4)
C4 C1 K1 74.6(4)
K2 C1 K1 137.1(2)
O7 C29 C28 108.1(5)
O9 C21 C20 108.4(5)
C3 C2 C1 107.6(6)
C3 C2 K2 79.5(4)
C1 C2 K2 74.9(4)
C3 C2 K1 76.2(4)
C1 C2 K1 75.3(4)
K2 C2 K1 133.2(2)
O10 C23 C22 108.2(5)
O6 C15 C14 109.0(5)
O5 C14 C15 107.9(5)
O8 C20 C21 107.8(5)
O9 C22 C23 107.9(5)
O3 C11 C10 107.8(5)
O11 C26 C27 108.2(5)
C5 C3 C2 109.6(6)
C5 C3 K1 75.1(4)
C2 C3 K1 78.1(4)
C5 C3 K2 77.3(4)
C2 C3 K2 75.1(4)
K1 C3 K2 131.9(2)
O12 C27 C26 108.4(5)
O7 C18 C19 107.5(5)
O2 C7 C6 109.2(5)
O2 C8 C9 109.6(5)
O5 C13 C12 107.6(5)
O3 C9 C8 107.7(5)
O6 C16 C17 108.9(5)
C5 C4 C1 107.8(6)
C5 C4 K1 77.4(4)
C1 C4 K1 78.5(4)
C5 C4 K2 79.9(4)
C1 C4 K2 75.3(4)
K1 C4 K2 137.8(2)
C3 C5 C4 108.1(6)
C3 C5 K1 79.0(4)
C4 C5 K1 76.1(4)
C3 C5 K2 77.5(4)
C4 C5 K2 74.5(4)
K1 C5 K2 134.0(2)
O4 C12 C13 108.3(5)
O1 C6 C7 108.9(5)
O1 C17 C16 109.2(5)
O11 C25 C24 108.3(5)
O10 C24 C25 108.6(5)
C35 C36 C37 107.8(6)
C35 C36 Tb1 74.0(3)
C37 C36 Tb1 75.3(3)
C34 C30 C31 108.0(6)
C34 C30 Tb1 74.8(4)
C31 C30 Tb1 75.2(4)
C36 C35 C38 108.9(6)
C36 C35 Tb1 75.8(3)
C38 C35 Tb1 74.7(3)
C33 C31 C30 108.3(5)
C33 C31 Tb1 74.5(3)
C30 C31 Tb1 74.3(3)
C33 C32 C34 108.1(6)
C33 C32 Tb1 75.4(3)
C34 C32 Tb1 75.0(3)
C31 C33 C32 107.6(6)
C31 C33 Tb1 75.1(3)
C32 C33 Tb1 74.1(3)
C30 C34 C32 107.9(6)
C30 C34 Tb1 74.9(4)
C32 C34 Tb1 74.2(4)
C36 C37 C39 108.3(6)
C36 C37 Tb1 74.5(3)
C39 C37 Tb1 73.9(3)
C35 C38 C39 107.2(6)
C35 C38 Tb1 74.8(3)
C39 C38 Tb1 75.0(3)
C60 O13 C58 109.5(5)
C62 O14 C65 109.2(5)
C37 C39 C38 107.8(6)
C37 C39 Tb1 75.9(3)
C38 C39 Tb1 74.2(3)
C57 C56 C60 102.2(6)
C56 C57 C58 102.0(6)
O13 C58 C57 105.9(5)
O14 C62 C63 107.6(6)
O13 C60 C56 106.5(5)
C75 O16 C71 105.1(6)
C69 O15 C68 108.3(6)
C68 C67 C72 101.8(6)
C63 C64 C65 102.0(6)
O14 C65 C64 107.3(6)
C64 C63 C62 102.9(6)
O15 C68 C67 107.2(6)
O16 C71 C73 108.8(7)
O15 C69 C72 105.1(7)
C69 C72 C67 102.8(6)
C75 C74 C73 102.0(7)
O16 C75 C74 107.7(7)
C71 C73 C74 103.7(7)

loop_
_geom_bond_atom_site_label_1
_geom_bond_atom_site_label_2
_geom_bond_distance
Tb1 C32 2.658(6)
Tb1 C38 2.669(6)
Tb1 C34 2.669(6)
Tb1 C35 2.670(6)
Tb1 C30 2.671(6)
Tb1 C33 2.675(6)
Tb1 C39 2.678(6)
Tb1 C31 2.682(6)
Tb1 C36 2.694(6)
Tb1 C37 2.704(6)
Tb1 Si4 3.0175(18)
Tb1 Si1 3.0204(17)
K1 O4 2.841(4)
K1 O2 2.857(4)
K1 O6 2.873(4)
K1 O3 2.881(4)
K1 O5 2.910(4)
K1 O1 2.973(4)
K1 C4 3.027(6)
K1 C5 3.043(6)
K1 C1 3.076(6)
K1 C3 3.091(6)
K1 C2 3.115(7)
K2 O11 2.820(4)
K2 O7 2.825(4)
K2 O12 2.854(4)
K2 O8 2.875(4)
K2 O9 2.896(4)
K2 O10 2.959(4)
K2 C1 3.062(6)
K2 C4 3.096(6)
K2 C2 3.111(6)
K2 C5 3.164(6)
K2 C3 3.166(6)
Si4 Si8 2.350(2)
Si4 Si7 2.363(2)
Si4 Si3 2.377(2)
Si1 Si6 2.357(2)
Si1 Si5 2.365(2)
Si1 Si2 2.367(2)
Si3 C43 1.900(6)
Si3 C42 1.909(6)
Si3 Si2 2.363(2)
Si8 C52 1.895(6)
Si8 C50 1.895(6)
Si8 C51 1.907(6)
Si2 C41 1.904(6)
Si2 C40 1.908(5)
Si5 C44 1.891(6)
Si5 C46 1.894(6)
Si5 C45 1.899(7)
Si7 C54 1.892(6)
Si7 C53 1.892(6)
Si7 C55 1.893(6)
Si6 C49 1.893(6)
Si6 C47 1.903(6)
Si6 C48 1.906(6)
O12 C27 1.414(7)
O12 C28 1.426(7)
O7 C18 1.424(7)
O7 C29 1.426(7)
O1 C6 1.416(8)
O1 C17 1.435(8)
O4 C12 1.414(7)
O4 C10 1.430(8)
O9 C21 1.424(7)
O9 C22 1.427(7)
O8 C19 1.422(7)
O8 C20 1.429(7)
O5 C14 1.427(7)
O5 C13 1.433(8)
O2 C8 1.414(8)
O2 C7 1.429(8)
O11 C25 1.422(8)
O11 C26 1.431(7)
O10 C24 1.417(8)
O10 C23 1.433(7)
O6 C16 1.418(8)
O6 C15 1.420(8)
O3 C9 1.419(7)
O3 C11 1.428(7)
C10 C11 1.496(9)
C28 C29 1.497(9)
C19 C18 1.501(9)
C1 C2 1.408(10)
C1 C4 1.420(10)
C21 C20 1.509(9)
C2 C3 1.382(10)
C23 C22 1.492(9)
C15 C14 1.508(10)
C26 C27 1.506(9)
C3 C5 1.377(9)
C7 C6 1.502(10)
C8 C9 1.508(9)
C13 C12 1.501(9)
C16 C17 1.485(10)
C4 C5 1.390(9)
C25 C24 1.500(9)
C36 C35 1.397(9)
C36 C37 1.406(8)
C30 C34 1.396(9)
C30 C31 1.411(9)
C35 C38 1.408(9)
C31 C33 1.405(9)
C32 C33 1.406(9)
C32 C34 1.416(10)
C37 C39 1.406(9)
C38 C39 1.417(9)
O13 C60 1.434(8)
O13 C58 1.436(8)
O14 C62 1.419(8)
O14 C65 1.419(8)
C56 C57 1.514(9)
C56 C60 1.520(9)
C57 C58 1.518(10)
C62 C63 1.513(10)
O16 C75 1.393(10)
O16 C71 1.416(9)
O15 C69 1.437(10)
O15 C68 1.444(10)
C67 C68 1.509(11)
C67 C72 1.530(10)
C64 C63 1.505(10)
C64 C65 1.524(9)
C71 C73 1.517(11)
C69 C72 1.469(11)
C74 C75 1.517(12)
C74 C73 1.534(12)

loop_
_geom_torsion_atom_site_label_1
_geom_torsion_atom_site_label_2
_geom_torsion_atom_site_label_3
_geom_torsion_atom_site_label_4
_geom_torsion
C32 Tb1 Si4 Si8 -143.2(2)
C38 Tb1 Si4 Si8 -18.9(2)
C34 Tb1 Si4 Si8 -170.56(16)
C35 Tb1 Si4 Si8 21.40(19)
C30 Tb1 Si4 Si8 -158.89(16)
C33 Tb1 Si4 Si8 -116.18(17)
C39 Tb1 Si4 Si8 -30.24(17)
C31 Tb1 Si4 Si8 -128.06(16)
C36 Tb1 Si4 Si8 20.55(15)
C37 Tb1 Si4 Si8 -7.23(15)
Si1 Tb1 Si4 Si8 106.45(8)
C32 Tb1 Si4 Si7 -14.9(2)
C38 Tb1 Si4 Si7 109.5(2)
C34 Tb1 Si4 Si7 -42.24(17)
C35 Tb1 Si4 Si7 149.72(18)
C30 Tb1 Si4 Si7 -30.57(17)
C33 Tb1 Si4 Si7 12.14(17)
C39 Tb1 Si4 Si7 98.08(17)
C31 Tb1 Si4 Si7 0.26(16)
C36 Tb1 Si4 Si7 148.87(15)
C37 Tb1 Si4 Si7 121.09(16)
Si1 Tb1 Si4 Si7 -125.23(8)
C32 Tb1 Si4 Si3 100.8(2)
C38 Tb1 Si4 Si3 -134.8(2)
C34 Tb1 Si4 Si3 73.47(16)
C35 Tb1 Si4 Si3 -94.57(18)
C30 Tb1 Si4 Si3 85.14(16)
C33 Tb1 Si4 Si3 127.85(16)
C39 Tb1 Si4 Si3 -146.22(16)
C31 Tb1 Si4 Si3 115.97(15)
C36 Tb1 Si4 Si3 -95.43(15)
C37 Tb1 Si4 Si3 -123.20(15)
Si1 Tb1 Si4 Si3 -9.52(7)
C32 Tb1 Si1 Si6 100.76(17)
C38 Tb1 Si1 Si6 16.72(18)
C34 Tb1 Si1 Si6 124.42(17)
C35 Tb1 Si1 Si6 2.27(15)
C30 Tb1 Si1 Si6 151.51(15)
C33 Tb1 Si1 Si6 111.0(2)
C39 Tb1 Si1 Si6 -8.3(2)
C31 Tb1 Si1 Si6 149.58(18)
C36 Tb1 Si1 Si6 -27.98(15)
C37 Tb1 Si1 Si6 -37.57(17)
Si4 Tb1 Si1 Si6 -125.50(8)
C32 Tb1 Si1 Si5 -29.77(18)
C38 Tb1 Si1 Si5 -113.80(18)
C34 Tb1 Si1 Si5 -6.10(16)
C35 Tb1 Si1 Si5 -128.25(16)
C30 Tb1 Si1 Si5 20.98(16)
C33 Tb1 Si1 Si5 -19.5(2)
C39 Tb1 Si1 Si5 -138.8(2)
C31 Tb1 Si1 Si5 19.05(19)
C36 Tb1 Si1 Si5 -158.51(15)
C37 Tb1 Si1 Si5 -168.09(16)
Si4 Tb1 Si1 Si5 103.97(9)
C32 Tb1 Si1 Si2 -144.71(17)
C38 Tb1 Si1 Si2 131.25(17)
C34 Tb1 Si1 Si2 -121.04(16)
C35 Tb1 Si1 Si2 116.80(15)
C30 Tb1 Si1 Si2 -93.96(15)
C33 Tb1 Si1 Si2 -134.42(19)
C39 Tb1 Si1 Si2 106.2(2)
C31 Tb1 Si1 Si2 -95.89(18)
C36 Tb1 Si1 Si2 86.55(15)
C37 Tb1 Si1 Si2 76.96(16)
Si4 Tb1 Si1 Si2 -10.97(7)
Si8 Si4 Si3 C43 144.1(2)
Si7 Si4 Si3 C43 37.6(2)
Tb1 Si4 Si3 C43 -91.7(2)
Si8 Si4 Si3 C42 25.3(2)
Si7 Si4 Si3 C42 -81.3(2)
Tb1 Si4 Si3 C42 149.5(2)
Si8 Si4 Si3 Si2 -95.48(9)
Si7 Si4 Si3 Si2 157.97(8)
Tb1 Si4 Si3 Si2 28.72(9)
Si7 Si4 Si8 C52 49.1(2)
Si3 Si4 Si8 C52 -58.2(2)
Tb1 Si4 Si8 C52 -173.1(2)
Si7 Si4 Si8 C50 168.1(2)
Si3 Si4 Si8 C50 60.8(2)
Tb1 Si4 Si8 C50 -54.1(2)
Si7 Si4 Si8 C51 -73.0(2)
Si3 Si4 Si8 C51 179.8(2)
Tb1 Si4 Si8 C51 64.9(2)
C43 Si3 Si2 C41 -158.5(3)
C42 Si3 Si2 C41 -48.5(3)
Si4 Si3 Si2 C41 79.5(2)
C43 Si3 Si2 C40 -48.3(3)
C42 Si3 Si2 C40 61.7(3)
Si4 Si3 Si2 C40 -170.3(2)
C43 Si3 Si2 Si1 80.5(2)
C42 Si3 Si2 Si1 -169.5(2)
Si4 Si3 Si2 Si1 -41.58(11)
Si6 Si1 Si2 C41 38.2(2)
Si5 Si1 Si2 C41 145.0(2)
Tb1 Si1 Si2 C41 -89.1(2)
Si6 Si1 Si2 C40 -79.6(2)
Si5 Si1 Si2 C40 27.3(2)
Tb1 Si1 Si2 C40 153.2(2)
Si6 Si1 Si2 Si3 157.51(8)
Si5 Si1 Si2 Si3 -95.66(10)
Tb1 Si1 Si2 Si3 30.28(9)
Si6 Si1 Si5 C44 167.1(2)
Si2 Si1 Si5 C44 59.7(2)
Tb1 Si1 Si5 C44 -54.5(2)
Si6 Si1 Si5 C46 -72.6(2)
Si2 Si1 Si5 C46 -179.9(2)
Tb1 Si1 Si5 C46 65.8(2)
Si6 Si1 Si5 C45 47.6(3)
Si2 Si1 Si5 C45 -59.7(3)
Tb1 Si1 Si5 C45 -173.9(3)
Si8 Si4 Si7 C54 -59.4(2)
Si3 Si4 Si7 C54 49.8(2)
Tb1 Si4 Si7 C54 165.9(2)
Si8 Si4 Si7 C53 59.7(2)
Si3 Si4 Si7 C53 168.9(2)
Tb1 Si4 Si7 C53 -75.0(2)
Si8 Si4 Si7 C55 179.4(2)
Si3 Si4 Si7 C55 -71.3(2)
Tb1 Si4 Si7 C55 44.7(3)
Si5 Si1 Si6 C49 -56.2(3)
Si2 Si1 Si6 C49 51.8(3)
Tb1 Si1 Si6 C49 166.2(2)
Si5 Si1 Si6 C47 64.1(2)
Si2 Si1 Si6 C47 172.1(2)
Tb1 Si1 Si6 C47 -73.5(2)
Si5 Si1 Si6 C48 -176.5(2)
Si2 Si1 Si6 C48 -68.5(2)
Tb1 Si1 Si6 C48 45.9(2)
O11 K2 O12 C27 -29.1(3)
O7 K2 O12 C27 155.8(4)
O8 K2 O12 C27 -178.1(3)
O9 K2 O12 C27 -113.3(4)
O10 K2 O12 C27 -51.6(4)
C1 K2 O12 C27 63.4(4)
C4 K2 O12 C27 87.5(4)
C2 K2 O12 C27 42.7(4)
C5 K2 O12 C27 79.3(4)
C3 K2 O12 C27 54.0(4)
O11 K2 O12 C28 -153.0(4)
O7 K2 O12 C28 31.9(3)
O8 K2 O12 C28 58.0(4)
O9 K2 O12 C28 122.7(4)
O10 K2 O12 C28 -175.6(3)
C1 K2 O12 C28 -60.6(4)
C4 K2 O12 C28 -36.4(4)
C2 K2 O12 C28 -81.3(4)
C5 K2 O12 C28 -44.6(3)
C3 K2 O12 C28 -69.9(4)
O11 K2 O7 C18 139.7(4)
O12 K2 O7 C18 144.5(4)
O8 K2 O7 C18 -7.5(4)
O9 K2 O7 C18 -7.9(4)
O10 K2 O7 C18 65.1(5)
C1 K2 O7 C18 -96.6(4)
C4 K2 O7 C18 -98.5(4)
C2 K2 O7 C18 -123.6(4)
C5 K2 O7 C18 -123.8(4)
C3 K2 O7 C18 -138.1(4)
O11 K2 O7 C29 -4.0(4)
O12 K2 O7 C29 0.7(4)
O8 K2 O7 C29 -151.2(4)
O9 K2 O7 C29 -151.6(4)
O10 K2 O7 C29 -78.6(5)
C1 K2 O7 C29 119.7(4)
C4 K2 O7 C29 117.7(4)
C2 K2 O7 C29 92.7(4)
C5 K2 O7 C29 92.5(4)
C3 K2 O7 C29 78.2(4)
O4 K1 O1 C6 -123.9(4)
O2 K1 O1 C6 -30.9(3)
O6 K1 O1 C6 146.8(4)
O3 K1 O1 C6 -62.6(4)
O5 K1 O1 C6 173.7(3)
C4 K1 O1 C6 34.9(4)
C5 K1 O1 C6 59.5(4)
C1 K1 O1 C6 34.7(4)
C3 K1 O1 C6 78.3(4)
C2 K1 O1 C6 67.9(4)
O4 K1 O1 C17 115.0(4)
O2 K1 O1 C17 -152.0(4)
O6 K1 O1 C17 25.7(4)
O3 K1 O1 C17 176.2(4)
O5 K1 O1 C17 52.6(4)
C4 K1 O1 C17 -86.2(4)
C5 K1 O1 C17 -61.7(4)
C1 K1 O1 C17 -86.4(5)
C3 K1 O1 C17 -42.8(4)
C2 K1 O1 C17 -53.2(5)
O2 K1 O4 C12 -150.0(4)
O6 K1 O4 C12 -6.1(5)
O3 K1 O4 C12 -152.6(5)
O5 K1 O4 C12 2.0(4)
O1 K1 O4 C12 -76.2(5)
C4 K1 O4 C12 126.5(4)
C5 K1 O4 C12 99.7(4)
C1 K1 O4 C12 121.0(4)
C3 K1 O4 C12 81.9(4)
C2 K1 O4 C12 94.8(4)
O2 K1 O4 C10 -6.5(4)
O6 K1 O4 C10 137.4(4)
O3 K1 O4 C10 -9.2(4)
O5 K1 O4 C10 145.5(4)
O1 K1 O4 C10 67.2(5)
C4 K1 O4 C10 -90.1(4)
C5 K1 O4 C10 -116.8(4)
C1 K1 O4 C10 -95.5(4)
C3 K1 O4 C10 -134.6(4)
C2 K1 O4 C10 -121.7(4)
O11 K2 O9 C21 -142.3(4)
O7 K2 O9 C21 6.0(4)
O12 K2 O9 C21 -70.9(5)
O8 K2 O9 C21 5.6(4)
O10 K2 O9 C21 -144.7(4)
C1 K2 O9 C21 111.9(4)
C4 K2 O9 C21 89.3(4)
C2 K2 O9 C21 132.3(4)
C5 K2 O9 C21 94.6(4)
C3 K2 O9 C21 123.7(4)
O11 K2 O9 C22 -0.3(4)
O7 K2 O9 C22 148.0(4)
O12 K2 O9 C22 71.1(5)
O8 K2 O9 C22 147.6(4)
O10 K2 O9 C22 -2.7(4)
C1 K2 O9 C22 -106.1(4)
C4 K2 O9 C22 -128.7(4)
C2 K2 O9 C22 -85.6(4)
C5 K2 O9 C22 -123.4(4)
C3 K2 O9 C22 -94.3(4)
O11 K2 O8 C19 -120.0(4)
O7 K2 O8 C19 -27.0(3)
O12 K2 O8 C19 -52.9(4)
O9 K2 O8 C19 152.6(4)
O10 K2 O8 C19 179.0(4)
C1 K2 O8 C19 79.6(4)
C4 K2 O8 C19 55.6(4)
C2 K2 O8 C19 77.0(4)
C5 K2 O8 C19 36.3(4)
C3 K2 O8 C19 45.5(4)
O11 K2 O8 C20 117.1(4)
O7 K2 O8 C20 -149.9(4)
O12 K2 O8 C20 -175.8(4)
O9 K2 O8 C20 29.7(4)
O10 K2 O8 C20 56.1(4)
C1 K2 O8 C20 -43.3(4)
C4 K2 O8 C20 -67.3(4)
C2 K2 O8 C20 -45.9(4)
C5 K2 O8 C20 -86.6(4)
C3 K2 O8 C20 -77.4(4)
O4 K1 O5 C14 152.0(4)
O2 K1 O5 C14 -121.4(4)
O6 K1 O5 C14 -36.5(3)
O3 K1 O5 C14 175.3(3)
O1 K1 O5 C14 -63.2(4)
C4 K1 O5 C14 58.7(4)
C5 K1 O5 C14 34.7(4)
C1 K1 O5 C14 82.0(4)
C3 K1 O5 C14 44.8(4)
C2 K1 O5 C14 70.6(4)
O4 K1 O5 C13 31.9(3)
O2 K1 O5 C13 118.5(4)
O6 K1 O5 C13 -156.6(4)
O3 K1 O5 C13 55.2(4)
O1 K1 O5 C13 176.7(3)
C4 K1 O5 C13 -61.4(4)
C5 K1 O5 C13 -85.4(4)
C1 K1 O5 C13 -38.1(4)
C3 K1 O5 C13 -75.3(4)
C2 K1 O5 C13 -49.5(4)
O4 K1 O2 C8 -2.0(4)
O6 K1 O2 C8 -145.8(4)
O3 K1 O2 C8 0.7(4)
O5 K1 O2 C8 -74.6(5)
O1 K1 O2 C8 -143.7(4)
C4 K1 O2 C8 105.3(4)
C5 K1 O2 C8 127.3(4)
C1 K1 O2 C8 83.7(4)
C3 K1 O2 C8 120.6(4)
C2 K1 O2 C8 92.1(4)
O4 K1 O2 C7 138.8(4)
O6 K1 O2 C7 -5.0(4)
O3 K1 O2 C7 141.5(4)
O5 K1 O2 C7 66.2(5)
O1 K1 O2 C7 -2.8(4)
C4 K1 O2 C7 -113.9(4)
C5 K1 O2 C7 -91.9(4)
C1 K1 O2 C7 -135.5(4)
C3 K1 O2 C7 -98.6(4)
C2 K1 O2 C7 -127.1(4)
O7 K2 O11 C25 -146.1(4)
O12 K2 O11 C25 -150.8(5)
O8 K2 O11 C25 -69.4(5)
O9 K2 O11 C25 2.4(5)
O10 K2 O11 C25 4.8(4)
C1 K2 O11 C25 90.1(4)
C4 K2 O11 C25 115.8(4)
C2 K2 O11 C25 96.6(4)
C5 K2 O11 C25 134.1(4)
C3 K2 O11 C25 122.2(4)
O7 K2 O11 C26 -0.3(4)
O12 K2 O11 C26 -5.1(4)
O8 K2 O11 C26 76.3(5)
O9 K2 O11 C26 148.1(4)
O10 K2 O11 C26 150.5(4)
C1 K2 O11 C26 -124.2(4)
C4 K2 O11 C26 -98.5(4)
C2 K2 O11 C26 -117.7(4)
C5 K2 O11 C26 -80.2(4)
C3 K2 O11 C26 -92.1(4)
O11 K2 O10 C24 29.4(4)
O7 K2 O10 C24 118.7(4)
O12 K2 O10 C24 52.1(4)
O8 K2 O10 C24 179.8(4)
O9 K2 O10 C24 -153.2(4)
C1 K2 O10 C24 -78.8(4)
C4 K2 O10 C24 -80.6(4)
C2 K2 O10 C24 -53.6(4)
C5 K2 O10 C24 -50.1(4)
C3 K2 O10 C24 -37.1(4)
O11 K2 O10 C23 151.5(4)
O7 K2 O10 C23 -119.2(4)
O12 K2 O10 C23 174.2(4)
O8 K2 O10 C23 -58.0(4)
O9 K2 O10 C23 -31.1(4)
C1 K2 O10 C23 43.3(4)
C4 K2 O10 C23 41.5(4)
C2 K2 O10 C23 68.5(4)
C5 K2 O10 C23 72.0(4)
C3 K2 O10 C23 85.0(4)
O4 K1 O6 C16 -134.1(4)
O2 K1 O6 C16 10.1(5)
O3 K1 O6 C16 -62.1(5)
O5 K1 O6 C16 -142.2(5)
O1 K1 O6 C16 7.9(4)
C4 K1 O6 C16 94.0(5)
C5 K1 O6 C16 98.6(5)
C1 K1 O6 C16 121.9(5)
C3 K1 O6 C16 124.1(5)
C2 K1 O6 C16 138.7(4)
O4 K1 O6 C15 12.3(4)
O2 K1 O6 C15 156.5(4)
O3 K1 O6 C15 84.4(5)
O5 K1 O6 C15 4.3(4)
O1 K1 O6 C15 154.3(4)
C4 K1 O6 C15 -119.6(4)
C5 K1 O6 C15 -115.0(4)
C1 K1 O6 C15 -91.7(5)
C3 K1 O6 C15 -89.5(4)
C2 K1 O6 C15 -74.9(4)
O4 K1 O3 C9 -150.1(4)
O2 K1 O3 C9 32.7(3)
O6 K1 O3 C9 121.4(4)
O5 K1 O3 C9 -173.3(3)
O1 K1 O3 C9 64.5(4)
C4 K1 O3 C9 -36.6(4)
C5 K1 O3 C9 -36.0(4)
C1 K1 O3 C9 -61.9(4)
C3 K1 O3 C9 -66.3(4)
C2 K1 O3 C9 -79.4(4)
O4 K1 O3 C11 -25.4(4)
O2 K1 O3 C11 157.4(4)
O6 K1 O3 C11 -113.9(4)
O5 K1 O3 C11 -48.6(4)
O1 K1 O3 C11 -170.8(4)
C4 K1 O3 C11 88.1(4)
C5 K1 O3 C11 88.7(4)
C1 K1 O3 C11 62.8(4)
C3 K1 O3 C11 58.4(4)
C2 K1 O3 C11 45.3(4)
C12 O4 C10 C11 -173.2(5)
K1 O4 C10 C11 40.9(6)
C27 O12 C28 C29 173.4(5)
K2 O12 C28 C29 -63.5(5)
C20 O8 C19 C18 -178.3(5)
K2 O8 C19 C18 60.0(5)
O11 K2 C1 C2 14.7(4)
O7 K2 C1 C2 -114.6(4)
O12 K2 C1 C2 -50.1(5)
O8 K2 C1 C2 -175.1(4)
O9 K2 C1 C2 128.6(4)
O10 K2 C1 C2 73.3(4)
C4 K2 C1 C2 -110.2(6)
C5 K2 C1 C2 -73.8(4)
C3 K2 C1 C2 -36.3(4)
O11 K2 C1 C4 124.8(4)
O7 K2 C1 C4 -4.4(4)
O12 K2 C1 C4 60.1(5)
O8 K2 C1 C4 -64.9(4)
O9 K2 C1 C4 -121.3(4)
O10 K2 C1 C4 -176.6(4)
C2 K2 C1 C4 110.2(6)
C5 K2 C1 C4 36.3(4)
C3 K2 C1 C4 73.9(4)
O11 K2 C1 K1 73.6(4)
O7 K2 C1 K1 -55.6(5)
O12 K2 C1 K1 8.9(5)
O8 K2 C1 K1 -116.1(4)
O9 K2 C1 K1 -172.5(4)
O10 K2 C1 K1 132.2(4)
C4 K2 C1 K1 -51.2(4)
C2 K2 C1 K1 59.0(4)
C5 K2 C1 K1 -14.9(3)
C3 K2 C1 K1 22.7(3)
O4 K1 C1 C2 -79.9(4)
O2 K1 C1 C2 162.9(4)
O6 K1 C1 C2 39.3(5)
O3 K1 C1 C2 -138.7(4)
O5 K1 C1 C2 -26.6(4)
O1 K1 C1 C2 111.8(4)
C4 K1 C1 C2 111.4(6)
C5 K1 C1 C2 74.3(4)
C3 K1 C1 C2 36.1(4)
O4 K1 C1 C4 168.7(4)
O2 K1 C1 C4 51.6(4)
O6 K1 C1 C4 -72.1(5)
O3 K1 C1 C4 109.9(4)
O5 K1 C1 C4 -138.0(4)
O1 K1 C1 C4 0.4(5)
C5 K1 C1 C4 -37.0(4)
C3 K1 C1 C4 -75.3(4)
C2 K1 C1 C4 -111.4(6)
O4 K1 C1 K2 -139.0(4)
O2 K1 C1 K2 103.8(4)
O6 K1 C1 K2 -19.8(5)
O3 K1 C1 K2 162.2(4)
O5 K1 C1 K2 -85.7(4)
O1 K1 C1 K2 52.7(5)
C4 K1 C1 K2 52.2(4)
C5 K1 C1 K2 15.2(3)
C3 K1 C1 K2 -23.0(3)
C2 K1 C1 K2 -59.1(4)
C18 O7 C29 C28 -177.0(5)
K2 O7 C29 C28 -31.3(6)
O12 C28 C29 O7 63.6(6)
C22 O9 C21 C20 177.1(5)
K2 O9 C21 C20 -38.1(6)
C4 C1 C2 C3 -0.2(7)
K2 C1 C2 C3 73.5(4)
K1 C1 C2 C3 -70.0(5)
C4 C1 C2 K2 -73.7(4)
K1 C1 C2 K2 -143.48(19)
C4 C1 C2 K1 69.8(4)
K2 C1 C2 K1 143.48(19)
O11 K2 C2 C3 82.3(4)
O7 K2 C2 C3 -35.4(5)
O12 K2 C2 C3 27.1(4)
O8 K2 C2 C3 -105.8(4)
O9 K2 C2 C3 -162.6(4)
O10 K2 C2 C3 140.8(4)
C1 K2 C2 C3 -111.7(6)
C4 K2 C2 C3 -73.5(4)
C5 K2 C2 C3 -35.2(4)
O11 K2 C2 C1 -166.0(4)
O7 K2 C2 C1 76.2(4)
O12 K2 C2 C1 138.7(4)
O8 K2 C2 C1 5.9(5)
O9 K2 C2 C1 -50.9(4)
O10 K2 C2 C1 -107.5(4)
C4 K2 C2 C1 38.2(4)
C5 K2 C2 C1 76.5(4)
C3 K2 C2 C1 111.7(6)
O11 K2 C2 K1 141.9(3)
O7 K2 C2 K1 24.1(4)
O12 K2 C2 K1 86.6(3)
O8 K2 C2 K1 -46.2(4)
O9 K2 C2 K1 -103.0(3)
O10 K2 C2 K1 -159.6(3)
C1 K2 C2 K1 -52.1(4)
C4 K2 C2 K1 -14.0(3)
C5 K2 C2 K1 24.3(3)
C3 K2 C2 K1 59.5(4)
O4 K1 C2 C3 -150.1(4)
O2 K1 C2 C3 93.7(4)
O6 K1 C2 C3 -35.0(4)
O3 K1 C2 C3 155.4(4)
O5 K1 C2 C3 -91.8(4)
O1 K1 C2 C3 23.4(5)
C4 K1 C2 C3 74.9(4)
C5 K1 C2 C3 35.8(4)
C1 K1 C2 C3 112.8(6)
O4 K1 C2 C1 97.2(4)
O2 K1 C2 C1 -19.1(4)
O6 K1 C2 C1 -147.7(4)
O3 K1 C2 C1 42.7(4)
O5 K1 C2 C1 155.4(4)
O1 K1 C2 C1 -89.4(4)
C4 K1 C2 C1 -37.8(4)
C5 K1 C2 C1 -76.9(4)
C3 K1 C2 C1 -112.8(6)
O4 K1 C2 K2 149.1(4)
O2 K1 C2 K2 32.9(4)
O6 K1 C2 K2 -95.8(3)
O3 K1 C2 K2 94.7(3)
O5 K1 C2 K2 -152.6(3)
O1 K1 C2 K2 -37.4(5)
C4 K1 C2 K2 14.2(3)
C5 K1 C2 K2 -25.0(3)
C1 K1 C2 K2 52.0(4)
C3 K1 C2 K2 -60.8(4)
C24 O10 C23 C22 -176.7(5)
K2 O10 C23 C22 64.0(5)
C16 O6 C15 C14 175.8(5)
K1 O6 C15 C14 27.1(6)
C13 O5 C14 C15 -173.7(5)
K1 O5 C14 C15 68.7(5)
O6 C15 C14 O5 -66.1(6)
C19 O8 C20 C21 175.1(5)
K2 O8 C20 C21 -63.2(5)
O9 C21 C20 O8 68.8(6)
C21 O9 C22 C23 177.8(5)
K2 O9 C22 C23 34.6(6)
O10 C23 C22 O9 -66.2(6)
C9 O3 C11 C10 -179.9(5)
K1 O3 C11 C10 56.7(5)
O4 C10 C11 O3 -64.5(6)
C25 O11 C26 C27 -176.0(5)
K2 O11 C26 C27 36.1(6)
C1 C2 C3 C5 0.1(7)
K2 C2 C3 C5 70.4(5)
K1 C2 C3 C5 -69.3(5)
C1 C2 C3 K1 69.4(4)
K2 C2 C3 K1 139.66(18)
C1 C2 C3 K2 -70.3(4)
K1 C2 C3 K2 -139.66(18)
O4 K1 C3 C5 144.8(4)
O2 K1 C3 C5 15.4(4)
O6 K1 C3 C5 -100.0(4)
O3 K1 C3 C5 83.8(4)
O5 K1 C3 C5 -158.3(4)
O1 K1 C3 C5 -47.6(4)
C4 K1 C3 C5 37.4(4)
C1 K1 C3 C5 77.3(4)
C2 K1 C3 C5 114.2(6)
O4 K1 C3 C2 30.6(4)
O2 K1 C3 C2 -98.8(4)
O6 K1 C3 C2 145.7(4)
O3 K1 C3 C2 -30.4(5)
O5 K1 C3 C2 87.5(4)
O1 K1 C3 C2 -161.8(4)
C4 K1 C3 C2 -76.9(4)
C5 K1 C3 C2 -114.2(6)
C1 K1 C3 C2 -36.9(4)
O4 K1 C3 K2 87.7(3)
O2 K1 C3 K2 -41.7(4)
O6 K1 C3 K2 -157.1(3)
O3 K1 C3 K2 26.7(4)
O5 K1 C3 K2 144.6(3)
O1 K1 C3 K2 -104.7(3)
C4 K1 C3 K2 -19.7(3)
C5 K1 C3 K2 -57.1(4)
C1 K1 C3 K2 20.2(3)
C2 K1 C3 K2 57.1(4)
O11 K2 C3 C5 151.6(4)
O7 K2 C3 C5 34.3(4)
O12 K2 C3 C5 91.7(4)
O8 K2 C3 C5 -21.4(5)
O9 K2 C3 C5 -94.2(4)
O10 K2 C3 C5 -155.9(4)
C1 K2 C3 C5 -76.8(4)
C4 K2 C3 C5 -36.6(4)
C2 K2 C3 C5 -114.5(6)
O11 K2 C3 C2 -93.9(4)
O7 K2 C3 C2 148.8(4)
O12 K2 C3 C2 -153.7(4)
O8 K2 C3 C2 93.2(4)
O9 K2 C3 C2 20.3(5)
O10 K2 C3 C2 -41.4(4)
C1 K2 C3 C2 37.8(4)
C4 K2 C3 C2 78.0(4)
C5 K2 C3 C2 114.5(6)
O11 K2 C3 K1 -152.1(3)
O7 K2 C3 K1 90.6(3)
O12 K2 C3 K1 148.0(3)
O8 K2 C3 K1 34.9(4)
O9 K2 C3 K1 -38.0(4)
O10 K2 C3 K1 -99.7(3)
C1 K2 C3 K1 -20.5(3)
C4 K2 C3 K1 19.7(3)
C2 K2 C3 K1 -58.3(4)
C5 K2 C3 K1 56.3(4)
C28 O12 C27 C26 -177.0(5)
K2 O12 C27 C26 60.8(5)
O11 C26 C27 O12 -64.7(6)
C29 O7 C18 C19 -175.1(5)
K2 O7 C18 C19 38.9(6)
O8 C19 C18 O7 -66.9(6)
C8 O2 C7 C6 177.9(5)
K1 O2 C7 C6 34.8(6)
C7 O2 C8 C9 -175.0(5)
K1 O2 C8 C9 -31.9(6)
C14 O5 C13 C12 179.8(5)
K1 O5 C13 C12 -64.1(5)
C11 O3 C9 C8 170.7(5)
K1 O3 C9 C8 -63.9(5)
O2 C8 C9 O3 64.8(7)
C15 O6 C16 C17 172.6(5)
K1 O6 C16 C17 -39.3(6)
C2 C1 C4 C5 0.2(7)
K2 C1 C4 C5 -74.0(4)
K1 C1 C4 C5 72.6(4)
C2 C1 C4 K1 -72.4(4)
K2 C1 C4 K1 -146.64(19)
C2 C1 C4 K2 74.2(4)
K1 C1 C4 K2 146.64(19)
O4 K1 C4 C5 -123.5(4)
O2 K1 C4 C5 122.9(4)
O6 K1 C4 C5 10.4(4)
O3 K1 C4 C5 178.8(4)
O5 K1 C4 C5 -57.1(5)
O1 K1 C4 C5 68.9(4)
C1 K1 C4 C5 -111.4(6)
C3 K1 C4 C5 -36.5(4)
C2 K1 C4 C5 -74.5(4)
O4 K1 C4 C1 -12.1(4)
O2 K1 C4 C1 -125.7(4)
O6 K1 C4 C1 121.8(4)
O3 K1 C4 C1 -69.8(4)
O5 K1 C4 C1 54.3(5)
O1 K1 C4 C1 -179.7(4)
C5 K1 C4 C1 111.4(6)
C3 K1 C4 C1 74.9(4)
C2 K1 C4 C1 36.9(4)
O4 K1 C4 K2 -64.5(4)
O2 K1 C4 K2 -178.1(4)
O6 K1 C4 K2 69.4(4)
O3 K1 C4 K2 -122.2(4)
O5 K1 C4 K2 1.9(5)
O1 K1 C4 K2 128.0(3)
C5 K1 C4 K2 59.0(4)
C1 K1 C4 K2 -52.4(4)
C3 K1 C4 K2 22.5(3)
C2 K1 C4 K2 -15.5(3)
O11 K2 C4 C5 45.3(4)
O7 K2 C4 C5 -72.6(4)
O12 K2 C4 C5 -19.2(4)
O8 K2 C4 C5 -132.2(4)
O9 K2 C4 C5 169.2(4)
O10 K2 C4 C5 115.6(4)
C1 K2 C4 C5 111.6(6)
C2 K2 C4 C5 73.9(4)
C3 K2 C4 C5 35.8(4)
O11 K2 C4 C1 -66.3(5)
O7 K2 C4 C1 175.8(4)
O12 K2 C4 C1 -130.8(4)
O8 K2 C4 C1 116.2(4)
O9 K2 C4 C1 57.6(4)
O10 K2 C4 C1 4.1(5)
C2 K2 C4 C1 -37.7(4)
C5 K2 C4 C1 -111.6(6)
C3 K2 C4 C1 -75.8(4)
O11 K2 C4 K1 -12.9(4)
O7 K2 C4 K1 -130.8(4)
O12 K2 C4 K1 -77.4(4)
O8 K2 C4 K1 169.6(4)
O9 K2 C4 K1 111.0(4)
O10 K2 C4 K1 57.4(4)
C1 K2 C4 K1 53.4(4)
C2 K2 C4 K1 15.6(3)
C5 K2 C4 K1 -58.2(4)
C3 K2 C4 K1 -22.4(3)
C2 C3 C5 C4 0.0(7)
K1 C3 C5 C4 -71.3(4)
K2 C3 C5 C4 68.9(4)
C2 C3 C5 K1 71.2(5)
K2 C3 C5 K1 140.15(17)
C2 C3 C5 K2 -68.9(5)
K1 C3 C5 K2 -140.15(17)
C1 C4 C5 C3 -0.1(7)
K1 C4 C5 C3 73.3(4)
K2 C4 C5 C3 -70.9(5)
C1 C4 C5 K1 -73.3(4)
K2 C4 C5 K1 -144.21(18)
C1 C4 C5 K2 70.9(4)
K1 C4 C5 K2 144.21(18)
O4 K1 C5 C3 -42.6(5)
O2 K1 C5 C3 -166.1(4)
O6 K1 C5 C3 77.6(4)
O3 K1 C5 C3 -113.4(4)
O5 K1 C5 C3 23.7(4)
O1 K1 C5 C3 135.1(4)
C4 K1 C5 C3 -112.0(6)
C1 K1 C5 C3 -74.3(4)
C2 K1 C5 C3 -35.5(4)
O4 K1 C5 C4 69.3(4)
O2 K1 C5 C4 -54.1(4)
O6 K1 C5 C4 -170.4(4)
O3 K1 C5 C4 -1.4(4)
O5 K1 C5 C4 135.7(4)
O1 K1 C5 C4 -112.9(4)
C1 K1 C5 C4 37.7(4)
C3 K1 C5 C4 112.0(6)
C2 K1 C5 C4 76.4(4)
O4 K1 C5 K2 17.8(4)
O2 K1 C5 K2 -105.7(3)
O6 K1 C5 K2 138.0(3)
O3 K1 C5 K2 -53.0(4)
O5 K1 C5 K2 84.1(3)
O1 K1 C5 K2 -164.5(3)
C4 K1 C5 K2 -51.6(4)
C1 K1 C5 K2 -13.9(3)
C3 K1 C5 K2 60.4(4)
C2 K1 C5 K2 24.9(3)
O11 K2 C5 C3 -28.7(4)
O7 K2 C5 C3 -144.6(4)
O12 K2 C5 C3 -85.2(4)
O8 K2 C5 C3 162.7(4)
O9 K2 C5 C3 100.7(4)
O10 K2 C5 C3 30.4(5)
C1 K2 C5 C3 75.1(4)
C4 K2 C5 C3 113.1(6)
C2 K2 C5 C3 35.6(4)
O11 K2 C5 C4 -141.7(4)
O7 K2 C5 C4 102.3(4)
O12 K2 C5 C4 161.7(4)
O8 K2 C5 C4 49.7(4)
O9 K2 C5 C4 -12.4(4)
O10 K2 C5 C4 -82.6(4)
C1 K2 C5 C4 -37.9(4)
C2 K2 C5 C4 -77.4(4)
C3 K2 C5 C4 -113.1(6)
O11 K2 C5 K1 -89.6(3)
O7 K2 C5 K1 154.4(3)
O12 K2 C5 K1 -146.2(3)
O8 K2 C5 K1 101.8(3)
O9 K2 C5 K1 39.7(4)
O10 K2 C5 K1 -30.5(4)
C1 K2 C5 K1 14.2(3)
C4 K2 C5 K1 52.1(4)
C2 K2 C5 K1 -25.3(3)
C3 K2 C5 K1 -61.0(4)
C10 O4 C12 C13 -179.4(5)
K1 O4 C12 C13 -34.0(6)
O5 C13 C12 O4 66.3(6)
C17 O1 C6 C7 -175.7(5)
K1 O1 C6 C7 63.5(5)
O2 C7 C6 O1 -68.4(7)
C6 O1 C17 C16 -175.6(5)
K1 O1 C17 C16 -57.3(6)
O6 C16 C17 O1 64.7(7)
C26 O11 C25 C24 175.8(5)
K2 O11 C25 C24 -36.7(7)
C23 O10 C24 C25 178.3(5)
K2 O10 C24 C25 -61.6(6)
O11 C25 C24 O10 67.3(7)
C32 Tb1 C36 C35 -17.0(5)
C38 Tb1 C36 C35 -36.9(4)
C34 Tb1 C36 C35 19.4(6)
C30 Tb1 C36 C35 -52(16)
C33 Tb1 C36 C35 -56.6(4)
C39 Tb1 C36 C35 -77.3(4)
C31 Tb1 C36 C35 -92.4(5)
C37 Tb1 C36 C35 -113.8(5)
Si4 Tb1 C36 C35 178.7(3)
Si1 Tb1 C36 C35 83.8(4)
C32 Tb1 C36 C37 96.8(4)
C38 Tb1 C36 C37 76.9(4)
C34 Tb1 C36 C37 133.3(4)
C35 Tb1 C36 C37 113.8(5)
C30 Tb1 C36 C37 62(16)
C33 Tb1 C36 C37 57.2(4)
C39 Tb1 C36 C37 36.6(4)
C31 Tb1 C36 C37 21.4(6)
Si4 Tb1 C36 C37 -67.5(4)
Si1 Tb1 C36 C37 -162.4(4)
C32 Tb1 C30 C34 37.3(4)
C38 Tb1 C30 C34 57.7(5)
C35 Tb1 C30 C34 21.6(6)
C33 Tb1 C30 C34 77.2(4)
C39 Tb1 C30 C34 97.6(4)
C31 Tb1 C30 C34 113.8(6)
C36 Tb1 C30 C34 73(16)
C37 Tb1 C30 C34 133.3(4)
Si4 Tb1 C30 C34 -158.0(4)
Si1 Tb1 C30 C34 -63.1(4)
C32 Tb1 C30 C31 -76.5(4)
C38 Tb1 C30 C31 -56.1(4)
C34 Tb1 C30 C31 -113.8(6)
C35 Tb1 C30 C31 -92.2(5)
C33 Tb1 C30 C31 -36.5(4)
C39 Tb1 C30 C31 -16.2(5)
C36 Tb1 C30 C31 -41(16)
C37 Tb1 C30 C31 19.6(6)
Si4 Tb1 C30 C31 88.2(3)
Si1 Tb1 C30 C31 -176.9(3)
C37 C36 C35 C38 -0.3(7)
Tb1 C36 C35 C38 68.0(4)
C37 C36 C35 Tb1 -68.3(4)
C32 Tb1 C35 C36 166.6(4)
C38 Tb1 C35 C36 114.5(6)
C34 Tb1 C35 C36 -168.7(4)
C30 Tb1 C35 C36 178.9(4)
C33 Tb1 C35 C36 136.5(4)
C39 Tb1 C35 C36 76.8(4)
C31 Tb1 C35 C36 128.6(4)
C37 Tb1 C35 C36 37.0(4)
Si4 Tb1 C35 C36 -1.7(4)
Si1 Tb1 C35 C36 -93.0(4)
C32 Tb1 C35 C38 52.1(4)
C34 Tb1 C35 C38 76.8(4)
C30 Tb1 C35 C38 64.3(6)
C33 Tb1 C35 C38 22.0(4)
C39 Tb1 C35 C38 -37.7(4)
C31 Tb1 C35 C38 14.1(5)
C36 Tb1 C35 C38 -114.5(6)
C37 Tb1 C35 C38 -77.5(4)
Si4 Tb1 C35 C38 -116.2(4)
Si1 Tb1 C35 C38 152.5(4)
C34 C30 C31 C33 -0.9(7)
Tb1 C30 C31 C33 67.3(4)
C34 C30 C31 Tb1 -68.2(4)
C32 Tb1 C31 C33 -37.3(4)
C38 Tb1 C31 C33 22.4(4)
C34 Tb1 C31 C33 -77.7(4)
C35 Tb1 C31 C33 14.9(5)
C30 Tb1 C31 C33 -114.7(5)
C39 Tb1 C31 C33 52.7(4)
C36 Tb1 C31 C33 64.4(5)
C37 Tb1 C31 C33 76.7(4)
Si4 Tb1 C31 C33 157.6(4)
Si1 Tb1 C31 C33 -110.9(4)
C32 Tb1 C31 C30 77.4(4)
C38 Tb1 C31 C30 137.1(4)
C34 Tb1 C31 C30 36.9(4)
C35 Tb1 C31 C30 129.6(4)
C33 Tb1 C31 C30 114.7(5)
C39 Tb1 C31 C30 167.3(4)
C36 Tb1 C31 C30 179.1(4)
C37 Tb1 C31 C30 -168.7(3)
Si4 Tb1 C31 C30 -87.7(4)
Si1 Tb1 C31 C30 3.8(4)
C38 Tb1 C32 C33 -87.0(4)
C34 Tb1 C32 C33 113.7(6)
C35 Tb1 C32 C33 -111.0(4)
C30 Tb1 C32 C33 77.1(4)
C39 Tb1 C32 C33 -60.3(4)
C31 Tb1 C32 C33 37.1(4)
C36 Tb1 C32 C33 -102.4(4)
C37 Tb1 C32 C33 -64.2(5)
Si4 Tb1 C32 C33 56.8(5)
Si1 Tb1 C32 C33 164.5(4)
C38 Tb1 C32 C34 159.3(4)
C35 Tb1 C32 C34 135.3(4)
C30 Tb1 C32 C34 -36.7(4)
C33 Tb1 C32 C34 -113.7(6)
C39 Tb1 C32 C34 -174.0(4)
C31 Tb1 C32 C34 -76.7(4)
C36 Tb1 C32 C34 143.9(4)
C37 Tb1 C32 C34 -178.0(3)
Si4 Tb1 C32 C34 -56.9(4)
Si1 Tb1 C32 C34 50.8(4)
C30 C31 C33 C32 0.4(7)
Tb1 C31 C33 C32 67.5(4)
C30 C31 C33 Tb1 -67.1(4)
C34 C32 C33 C31 0.3(7)
Tb1 C32 C33 C31 -68.2(4)
C34 C32 C33 Tb1 68.5(4)
C32 Tb1 C33 C31 113.7(6)
C38 Tb1 C33 C31 -158.5(4)
C34 Tb1 C33 C31 76.3(4)
C35 Tb1 C33 C31 -169.7(4)
C30 Tb1 C33 C31 36.8(4)
C39 Tb1 C33 C31 -127.4(4)
C36 Tb1 C33 C31 -143.3(4)
C37 Tb1 C33 C31 -116.7(4)
Si4 Tb1 C33 C31 -23.8(4)
Si1 Tb1 C33 C31 93.5(4)
C38 Tb1 C33 C32 87.8(4)
C34 Tb1 C33 C32 -37.4(4)
C35 Tb1 C33 C32 76.7(4)
C30 Tb1 C33 C32 -76.9(4)
C39 Tb1 C33 C32 118.9(4)
C31 Tb1 C33 C32 -113.7(6)
C36 Tb1 C33 C32 103.0(4)
C37 Tb1 C33 C32 129.6(4)
Si4 Tb1 C33 C32 -137.5(4)
Si1 Tb1 C33 C32 -20.1(5)
C31 C30 C34 C32 1.0(7)
Tb1 C30 C34 C32 -67.4(4)
C31 C30 C34 Tb1 68.4(4)
C33 C32 C34 C30 -0.8(7)
Tb1 C32 C34 C30 67.9(4)
C33 C32 C34 Tb1 -68.7(4)
C32 Tb1 C34 C30 -114.1(6)
C38 Tb1 C34 C30 -135.8(4)
C35 Tb1 C34 C30 -167.5(4)
C33 Tb1 C34 C30 -77.0(4)
C39 Tb1 C34 C30 -106.6(4)
C31 Tb1 C34 C30 -37.3(4)
C36 Tb1 C34 C30 -178.6(4)
C37 Tb1 C34 C30 -109.9(6)
Si4 Tb1 C34 C30 23.4(4)
Si1 Tb1 C34 C30 116.1(4)
C38 Tb1 C34 C32 -21.7(4)
C35 Tb1 C34 C32 -53.4(4)
C30 Tb1 C34 C32 114.1(6)
C33 Tb1 C34 C32 37.0(4)
C39 Tb1 C34 C32 7.4(5)
C31 Tb1 C34 C32 76.8(4)
C36 Tb1 C34 C32 -64.6(5)
C37 Tb1 C34 C32 4.2(7)
Si4 Tb1 C34 C32 137.5(3)
Si1 Tb1 C34 C32 -129.8(4)
C35 C36 C37 C39 0.7(7)
Tb1 C36 C37 C39 -66.7(4)
C35 C36 C37 Tb1 67.4(4)
C32 Tb1 C37 C36 -107.0(4)
C38 Tb1 C37 C36 -77.2(4)
C34 Tb1 C37 C36 -109.7(5)
C35 Tb1 C37 C36 -37.0(4)
C30 Tb1 C37 C36 -178.7(4)
C33 Tb1 C37 C36 -136.0(4)
C39 Tb1 C37 C36 -114.8(5)
C31 Tb1 C37 C36 -167.4(3)
Si4 Tb1 C37 C36 113.4(4)
Si1 Tb1 C37 C36 19.3(4)
C32 Tb1 C37 C39 7.8(4)
C38 Tb1 C37 C39 37.6(4)
C34 Tb1 C37 C39 5.1(7)
C35 Tb1 C37 C39 77.8(4)
C30 Tb1 C37 C39 -63.9(5)
C33 Tb1 C37 C39 -21.2(4)
C31 Tb1 C37 C39 -52.6(4)
C36 Tb1 C37 C39 114.8(5)
Si4 Tb1 C37 C39 -131.8(4)
Si1 Tb1 C37 C39 134.1(3)
C36 C35 C38 C39 -0.2(7)
Tb1 C35 C38 C39 68.6(4)
C36 C35 C38 Tb1 -68.8(4)
C32 Tb1 C38 C35 -128.0(4)
C34 Tb1 C38 C35 -116.9(4)
C30 Tb1 C38 C35 -143.8(4)
C33 Tb1 C38 C35 -159.0(4)
C39 Tb1 C38 C35 113.0(6)
C31 Tb1 C38 C35 -170.3(4)
C36 Tb1 C38 C35 36.4(4)
C37 Tb1 C38 C35 76.0(4)
Si4 Tb1 C38 C35 91.2(4)
Si1 Tb1 C38 C35 -29.1(4)
C32 Tb1 C38 C39 119.0(4)
C34 Tb1 C38 C39 130.1(4)
C35 Tb1 C38 C39 -113.0(6)
C30 Tb1 C38 C39 103.2(4)
C33 Tb1 C38 C39 88.0(4)
C31 Tb1 C38 C39 76.8(4)
C36 Tb1 C38 C39 -76.5(4)
C37 Tb1 C38 C39 -37.0(4)
Si4 Tb1 C38 C39 -21.8(5)
Si1 Tb1 C38 C39 -142.1(4)
C36 C37 C39 C38 -0.9(7)
Tb1 C37 C39 C38 -68.0(4)
C36 C37 C39 Tb1 67.1(4)
C35 C38 C39 C37 0.6(7)
Tb1 C38 C39 C37 69.1(4)
C35 C38 C39 Tb1 -68.4(4)
C32 Tb1 C39 C37 -173.7(4)
C38 Tb1 C39 C37 -113.5(6)
C34 Tb1 C39 C37 -177.5(3)
C35 Tb1 C39 C37 -76.0(4)
C30 Tb1 C39 C37 143.9(3)
C33 Tb1 C39 C37 159.7(4)
C31 Tb1 C39 C37 135.7(4)
C36 Tb1 C39 C37 -36.5(3)
Si4 Tb1 C39 C37 50.7(4)
Si1 Tb1 C39 C37 -62.3(4)
C32 Tb1 C39 C38 -60.2(4)
C34 Tb1 C39 C38 -64.0(5)
C35 Tb1 C39 C38 37.5(4)
C30 Tb1 C39 C38 -102.5(4)
C33 Tb1 C39 C38 -86.7(4)
C31 Tb1 C39 C38 -110.8(4)
C36 Tb1 C39 C38 77.1(4)
C37 Tb1 C39 C38 113.5(6)
Si4 Tb1 C39 C38 164.2(4)
Si1 Tb1 C39 C38 51.2(5)
C60 C56 C57 C58 -36.6(7)
C60 O13 C58 C57 -15.2(8)
C56 C57 C58 O13 32.6(7)
C65 O14 C62 C63 -8.7(9)
C58 O13 C60 C56 -8.6(8)
C57 C56 C60 O13 28.7(7)
C62 O14 C65 C64 -12.6(8)
C63 C64 C65 O14 28.5(8)
C65 C64 C63 C62 -32.3(8)
O14 C62 C63 C64 26.4(9)
C69 O15 C68 C67 2.8(10)
C72 C67 C68 O15 20.2(8)
C75 O16 C71 C73 -28.7(10)
C68 O15 C69 C72 -25.9(10)
O15 C69 C72 C67 38.1(9)
C68 C67 C72 C69 -35.2(8)
C71 O16 C75 C74 37.3(9)
C73 C74 C75 O16 -30.6(10)
O16 C71 C73 C74 9.1(10)
C75 C74 C73 C71 12.1(10)

loop_
_platon_squeeze_void_nr
_platon_squeeze_void_average_x
_platon_squeeze_void_average_y
_platon_squeeze_void_average_z
_platon_squeeze_void_volume
_platon_squeeze_void_count_electrons
_platon_squeeze_void_content
1 0.106 0.426 0.788 11 0 ' '
2 0.222 0.552 0.250 7 0 ' '
3 0.778 0.448 0.750 7 0 ' '
4 0.894 0.574 0.212 11 0 ' '
